data_1546129
loop_
_publ_author_name
'Sairenji, Shiho'
'Kikuchi, Takashi'
'Abozeid, Mohamed Ahmed'
'Takizawa, Shinobu'
'Sasai, Hiroaki'
'Ando, Yuichiro'
'Ohmatsu, Kohsuke'
'Ooi, Takashi'
'Fujita, Makoto'

_publ_section_title
;
 Determination of the absolute configuration of compounds bearing chiral
 quaternary carbon centers using the crystalline sponge method
;
_journal_name_full 'Chem. Sci.'
_journal_paper_doi 10.1039/C7SC01524K
_journal_year 2017
_chemical_absolute_configuration '3aS, 7aS'
_chemical_formula_moiety '(C72 H48 N24 I12 Zn6), 2.58(C12 H14 O3), 3.97(C6 H12), 0.5(C12 H14 O4)'
_chemical_formula_sum 'C132.77 H138.74 I12 N24 O9.74 Zn6'
_chemical_formula_weight 4141.54
_space_group_crystal_system monoclinic
_space_group_IT_number 5
_space_group_name_Hall 'C 2y'
_space_group_name_H-M_alt 'C 1 2 1'
_symmetry_space_group_name_Hall 'C 2y'
_symmetry_space_group_name_H-M 'C 1 2 1'
_atom_sites_solution_hydrogens geom
_audit_creation_method SHELXL-2016/6
_audit_update_record
;
2017-04-28 deposited with the CCDC.
2017-05-30 downloaded from the CCDC.
;
_cell_angle_alpha 90
_cell_angle_beta 101.672(2)
_cell_angle_gamma 90
_cell_formula_units_Z 4
_cell_length_a 36.0217(6)
_cell_length_b 14.6919(2)
_cell_length_c 30.6728(7)
_cell_measurement_reflns_used 36862
_cell_measurement_temperature 100(2)
_cell_measurement_theta_max 75.6820
_cell_measurement_theta_min 4.1780
_cell_volume 15897.2(5)
_computing_cell_refinement 'CrysAlisPro 1.171.38.41 (Rigaku OD, 2015)'
_computing_data_collection 'CrysAlisPro 1.171.38.41 (Rigaku OD, 2015)'
_computing_data_reduction 'CrysAlisPro 1.171.38.41 (Rigaku OD, 2015)'
_computing_molecular_graphics 'shelXle (Hubschle et al., 2011)'
_computing_publication_material 'SHELXL-2014/7 (Sheldrick, 2014)'
_computing_structure_refinement 'SHELXL-2014/7 (Sheldrick, 2014)'
_computing_structure_solution 'SHELXT-2014/5 (Sheldrick, 2014)'
_diffrn_ambient_temperature 100(2)
_diffrn_detector_area_resol_mean 5.3040
_diffrn_measured_fraction_theta_full 1.000
_diffrn_measured_fraction_theta_max 0.991
_diffrn_measurement_device_type 'SuperNova, Dual, Cu at zero, AtlasS2'
_diffrn_measurement_method '\w scans'
_diffrn_radiation_type CuK\a
_diffrn_radiation_wavelength 1.54187
_diffrn_reflns_av_R_equivalents 0.0606
_diffrn_reflns_av_unetI/netI 0.0676
_diffrn_reflns_Laue_measured_fraction_full 1.000
_diffrn_reflns_Laue_measured_fraction_max 0.991
_diffrn_reflns_limit_h_max 45
_diffrn_reflns_limit_h_min -40
_diffrn_reflns_limit_k_max 18
_diffrn_reflns_limit_k_min -18
_diffrn_reflns_limit_l_max 38
_diffrn_reflns_limit_l_min -38
_diffrn_reflns_number 83543
_diffrn_reflns_point_group_measured_fraction_full 0.998
_diffrn_reflns_point_group_measured_fraction_max 0.981
_diffrn_reflns_theta_full 67.687
_diffrn_reflns_theta_max 76.137
_diffrn_reflns_theta_min 3.458
_diffrn_source 'micro-focus sealed X-ray tube'
_exptl_absorpt_coefficient_mu 19.759
_exptl_absorpt_correction_T_max 0.345
_exptl_absorpt_correction_T_min 0.021
_exptl_absorpt_correction_type gaussian
_exptl_absorpt_process_details
;
CrysAlisPro 1.171.38.41 (Rigaku Oxford Diffraction, 2015)
Numerical absorption correction based on gaussian integration over
            a multifaceted crystal model
Empirical absorption correction using spherical harmonics,
 implemented in SCALE3 ABSPACK scaling algorithm.
;
_exptl_crystal_colour colorless
_exptl_crystal_density_diffrn 1.730
_exptl_crystal_description block
_exptl_crystal_F_000 7989
_exptl_crystal_size_max 0.602
_exptl_crystal_size_mid 0.162
_exptl_crystal_size_min 0.092
_refine_diff_density_max 1.653
_refine_diff_density_min -1.161
_refine_diff_density_rms 0.171
_refine_ls_abs_structure_details
;
 Flack x determined using 11999 quotients [(I+)-(I-)]/[(I+)+(I-)]
 (Parsons, Flack and Wagner, Acta Cryst. B69 (2013) 249-259).
;
_refine_ls_abs_structure_Flack 0.008(6)
_refine_ls_extinction_method none
_refine_ls_goodness_of_fit_ref 1.027
_refine_ls_hydrogen_treatment constr
_refine_ls_matrix_type full
_refine_ls_number_parameters 2233
_refine_ls_number_reflns 32657
_refine_ls_number_restraints 1266
_refine_ls_restrained_S_all 1.022
_refine_ls_R_factor_all 0.0749
_refine_ls_R_factor_gt 0.0709
_refine_ls_shift/su_max 0.001
_refine_ls_shift/su_mean 0.000
_refine_ls_structure_factor_coef Fsqd
_refine_ls_weighting_details 'w=1/[\s^2^(Fo^2^)+(0.1422P)^2^+35.3761P] where P=(Fo^2^+2Fc^2^)/3'
_refine_ls_weighting_scheme calc
_refine_ls_wR_factor_gt 0.1984
_refine_ls_wR_factor_ref 0.2050
_reflns_Friedel_coverage 0.902
_reflns_Friedel_fraction_full 0.997
_reflns_Friedel_fraction_max 0.970
_reflns_number_gt 29965
_reflns_number_total 32657
_reflns_threshold_expression 'I > 2\s(I)'
_cod_data_source_file c7sc01524k2.cif
_cod_data_source_block SHELXT_b
_cod_database_code 1546129
_shelx_shelxl_version_number 2016/6
_shelx_space_group_comment
;
The symmetry employed for this shelxl refinement is uniquely defined
by the following loop, which should always be used as a source of
symmetry information in preference to the above space-group names.
They are only intended as comments.
;

loop_
_space_group_symop_operation_xyz
'x, y, z'
'-x, y, -z'
'x+1/2, y+1/2, z'
'-x+1/2, y+1/2, -z'

loop_
_atom_site_label
_atom_site_type_symbol
_atom_site_fract_x
_atom_site_fract_y
_atom_site_fract_z
_atom_site_U_iso_or_equiv
_atom_site_adp_type
_atom_site_occupancy
_atom_site_site_symmetry_order
_atom_site_calc_flag
_atom_site_refinement_flags_posn
_atom_site_refinement_flags_adp
_atom_site_refinement_flags_occupancy
_atom_site_disorder_assembly
_atom_site_disorder_group
Zn1 Zn 0.67216(5) 0.14015(13) 0.52096(6) 0.0476(3) Uani 1 1 d . . . . .
I11 I 0.6323(3) 0.1564(7) 0.4450(3) 0.0513(16) Uani 0.44(5) 1 d . . P A 1
I12 I 0.7313(3) 0.2353(7) 0.5419(3) 0.0488(18) Uani 0.44(5) 1 d . . P A 1
I13 I 0.6258(5) 0.1619(8) 0.4453(3) 0.0733(19) Uani 0.56(5) 1 d . . P A 2
I14 I 0.7345(4) 0.2265(9) 0.5491(7) 0.075(2) Uani 0.56(5) 1 d . . P A 2
Zn2 Zn 0.37732(4) -0.10670(14) 0.67885(6) 0.0497(4) Uani 1 1 d . . . . .
I21 I 0.39269(13) -0.2501(3) 0.63616(16) 0.0694(11) Uani 0.65(3) 1 d . . P B 1
I22 I 0.35782(14) -0.1267(5) 0.75295(16) 0.0659(11) Uani 0.65(3) 1 d . . P B 1
I23 I 0.3941(3) -0.2402(6) 0.6430(5) 0.106(4) Uani 0.35(3) 1 d . . P B 2
I24 I 0.3600(3) -0.1015(14) 0.7556(4) 0.092(4) Uani 0.35(3) 1 d . . P B 2
Zn3 Zn 0.57935(5) 0.62480(13) 0.84215(6) 0.0532(4) Uani 1 1 d . . . . .
I31 I 0.5285(5) 0.6440(10) 0.8778(6) 0.039(2) Uani 0.163(16) 1 d . . P C 1
I32 I 0.6106(5) 0.7308(9) 0.8078(5) 0.108(8) Uani 0.163(16) 1 d . . P C 1
I33 I 0.52199(17) 0.6468(3) 0.88000(17) 0.0709(12) Uani 0.837(16) 1 d . . P C 2
I34 I 0.60750(5) 0.74493(19) 0.79840(13) 0.0592(7) Uani 0.837(16) 1 d . . P C 2
Zn4 Zn 0.0862(3) -0.1327(6) 0.3433(3) 0.0418(14) Uani 0.64(3) 1 d . . P D 1
I41 I 0.02866(16) -0.1675(3) 0.38087(18) 0.0582(10) Uani 0.64(3) 1 d . . P D 1
I42 I 0.1201(2) -0.2438(4) 0.3028(2) 0.0745(14) Uani 0.64(3) 1 d . . P D 1
Zn4A Zn 0.0766(5) -0.1321(13) 0.3478(5) 0.041(3) Uani 0.36(3) 1 d . . P D 2
I43 I 0.0223(5) -0.1577(9) 0.3784(4) 0.083(3) Uani 0.36(3) 1 d . . P D 2
I44 I 0.1124(4) -0.2486(6) 0.3092(4) 0.065(2) Uani 0.36(3) 1 d . . P D 2
Zn5 Zn 0.16910(5) 0.35695(13) 0.02159(6) 0.0527(4) Uani 1 1 d . . . . .
I51 I 0.1215(2) 0.3304(3) -0.05356(18) 0.0699(12) Uani 0.72(3) 1 d . . P E 1
I52 I 0.22818(16) 0.2603(5) 0.0421(2) 0.0566(10) Uani 0.72(3) 1 d . . P E 1
I53 I 0.1296(6) 0.3332(8) -0.0484(5) 0.066(3) Uani 0.28(3) 1 d . . P E 2
I54 I 0.2336(7) 0.2764(11) 0.0514(9) 0.069(3) Uani 0.28(3) 1 d . . P E 2
Zn6 Zn 0.37697(4) 1.09444(13) 0.17971(6) 0.0513(4) Uani 1 1 d . . . . .
I61 I 0.39798(3) 1.23225(10) 0.13961(5) 0.0741(3) Uani 1 1 d . . . . .
I62 I 0.35483(4) 1.10818(13) 0.25259(4) 0.0807(3) Uani 1 1 d . . . . .
N101 N 0.6395(3) 0.1573(8) 0.5685(4) 0.050(2) Uani 1 1 d . . . . .
C102 C 0.6065(4) 0.1177(11) 0.5636(5) 0.059(3) Uani 1 1 d . . . . .
H102 H 0.599129 0.078829 0.538531 0.071 Uiso 1 1 calc R U . . .
C103 C 0.5818(4) 0.1276(10) 0.5913(5) 0.060(3) Uani 1 1 d . . . . .
H103 H 0.558100 0.096935 0.585695 0.072 Uiso 1 1 calc R U . . .
C104 C 0.5922(3) 0.1839(9) 0.6284(4) 0.048(2) Uani 1 1 d . . . . .
C105 C 0.6275(4) 0.2271(11) 0.6334(5) 0.055(3) Uani 1 1 d . . . . .
H105 H 0.635456 0.267513 0.657641 0.066 Uiso 1 1 calc R U . . .
C106 C 0.6502(4) 0.2124(9) 0.6046(5) 0.052(3) Uani 1 1 d . . . . .
H106 H 0.674308 0.241024 0.609442 0.062 Uiso 1 1 calc R U . . .
N111 N 0.4223(3) -0.0169(8) 0.6841(4) 0.049(2) Uani 1 1 d . . . . .
C112 C 0.4368(4) 0.0265(11) 0.7215(5) 0.056(3) Uani 1 1 d . . . . .
H112 H 0.425282 0.019207 0.746497 0.067 Uiso 1 1 calc R U . . .
C113 C 0.4683(3) 0.0821(9) 0.7253(5) 0.049(3) Uani 1 1 d . . . . .
H113 H 0.478595 0.111750 0.752647 0.059 Uiso 1 1 calc R U . . .
C114 C 0.4844(3) 0.0934(8) 0.6887(4) 0.043(2) Uani 1 1 d . . . . .
C115 C 0.4688(6) 0.0503(16) 0.6496(5) 0.083(6) Uani 1 1 d . . . . .
H115 H 0.479354 0.057404 0.623809 0.099 Uiso 1 1 calc R U . . .
C116 C 0.4372(6) -0.0040(15) 0.6490(5) 0.077(5) Uani 1 1 d . . . . .
H116 H 0.425897 -0.033205 0.621877 0.093 Uiso 1 1 calc R U . . .
N121 N 0.5672(3) 0.5125(8) 0.7998(4) 0.055(3) Uani 1 1 d . . . . .
C122 C 0.5937(5) 0.4881(13) 0.7762(7) 0.075(5) Uani 1 1 d . . . . .
H122 H 0.616014 0.523741 0.778770 0.090 Uiso 1 1 calc R U . . .
C123 C 0.5892(5) 0.4135(13) 0.7486(7) 0.074(5) Uani 1 1 d . . . . .
H123 H 0.607651 0.399457 0.731541 0.088 Uiso 1 1 calc R U . . .
C124 C 0.5574(3) 0.3588(8) 0.7459(4) 0.047(2) Uani 1 1 d . . . . .
C125 C 0.5309(3) 0.3828(9) 0.7712(4) 0.049(2) Uani 1 1 d . . . . .
H125 H 0.509125 0.346123 0.770805 0.059 Uiso 1 1 calc R U . . .
C126 C 0.5368(3) 0.4616(9) 0.7972(4) 0.051(3) Uani 1 1 d . . . . .
H126 H 0.518201 0.479046 0.813619 0.061 Uiso 1 1 calc R U . . .
C131 C 0.5672(4) 0.1993(9) 0.6606(4) 0.050(3) Uani 1 1 d . . . . .
N132 N 0.5387(3) 0.1396(7) 0.6593(3) 0.0442(19) Uani 1 1 d . . . . .
C133 C 0.5180(3) 0.1534(8) 0.6896(4) 0.043(2) Uani 1 1 d . . . . .
N134 N 0.5233(3) 0.2201(7) 0.7207(3) 0.0444(19) Uani 1 1 d . . . . .
C135 C 0.5516(3) 0.2786(9) 0.7168(4) 0.046(2) Uani 1 1 d . . . . .
N136 N 0.5741(3) 0.2714(7) 0.6870(4) 0.048(2) Uani 1 1 d . . . . .
N141 N 0.3336(3) -0.0387(7) 0.6381(4) 0.0434(19) Uani 1 1 d . . . . .
C142 C 0.3244(4) 0.0456(10) 0.6468(5) 0.058(3) Uani 1 1 d . . . . .
H142 H 0.339390 0.075687 0.671654 0.069 Uiso 1 1 calc R U . . .
C143 C 0.2938(4) 0.0928(8) 0.6216(5) 0.053(3) Uani 1 1 d . . . . .
H143 H 0.287470 0.152329 0.629652 0.064 Uiso 1 1 calc R U . . .
C144 C 0.2732(3) 0.0501(8) 0.5845(4) 0.043(2) Uani 1 1 d . . . . .
C145 C 0.2829(4) -0.0378(10) 0.5740(5) 0.060(3) Uani 1 1 d . . . . .
H145 H 0.269077 -0.068829 0.548633 0.072 Uiso 1 1 calc R U . . .
C146 C 0.3136(4) -0.0784(8) 0.6020(6) 0.057(3) Uani 1 1 d . . . . .
H146 H 0.320614 -0.138033 0.594856 0.068 Uiso 1 1 calc R U . . .
N151 N 0.1203(4) -0.0671(7) 0.3953(4) 0.055(3) Uani 1 1 d . . . . .
C152 C 0.1090(4) 0.0112(9) 0.4089(5) 0.054(3) Uani 1 1 d . . . . .
H152 H 0.084668 0.033315 0.395185 0.065 Uiso 1 1 calc R U . . .
C153 C 0.1310(4) 0.0635(8) 0.4427(5) 0.055(3) Uani 1 1 d . . . . .
H153 H 0.122275 0.120497 0.451299 0.066 Uiso 1 1 calc R U . . .
C154 C 0.1660(3) 0.0288(8) 0.4631(4) 0.047(2) Uani 1 1 d . . . . .
C155 C 0.1772(3) -0.0552(8) 0.4499(5) 0.050(3) Uani 1 1 d . . . . .
H155 H 0.200442 -0.081758 0.464530 0.060 Uiso 1 1 calc R U . . .
C156 C 0.1538(4) -0.1000(9) 0.4150(5) 0.056(3) Uani 1 1 d . . . . .
H156 H 0.162089 -0.156121 0.404784 0.067 Uiso 1 1 calc R U . . .
N161 N 0.1836(3) 0.5014(7) 0.5284(4) 0.047(2) Uani 1 1 d . . . . .
C162 C 0.2157(4) 0.4682(9) 0.5545(5) 0.051(3) Uani 1 1 d . . . . .
H162 H 0.233638 0.509584 0.570562 0.061 Uiso 1 1 calc R U . . .
C163 C 0.2228(3) 0.3777(9) 0.5584(5) 0.052(3) Uani 1 1 d . . . . .
H163 H 0.244889 0.355999 0.577965 0.063 Uiso 1 1 calc R U . . .
C164 C 0.1972(3) 0.3166(7) 0.5335(4) 0.043(2) Uani 1 1 d . . . . .
C165 C 0.1645(3) 0.3514(9) 0.5076(5) 0.052(3) Uani 1 1 d . . . . .
H165 H 0.146150 0.311515 0.490935 0.062 Uiso 1 1 calc R U . . .
C166 C 0.1583(4) 0.4440(9) 0.5058(5) 0.055(3) Uani 1 1 d . . . . .
H166 H 0.135539 0.467248 0.488191 0.066 Uiso 1 1 calc R U . . .
C171 C 0.2407(3) 0.0933(8) 0.5549(4) 0.044(2) Uani 1 1 d . . . . .
N172 N 0.2205(3) 0.0424(7) 0.5229(4) 0.046(2) Uani 1 1 d . . . . .
C173 C 0.1905(3) 0.0837(7) 0.4983(4) 0.043(2) Uani 1 1 d . . . . .
N174 N 0.1809(2) 0.1698(6) 0.5018(4) 0.0412(18) Uani 1 1 d . . . . .
C175 C 0.2043(3) 0.2172(7) 0.5327(4) 0.045(2) Uani 1 1 d . . . . .
N176 N 0.2343(3) 0.1818(6) 0.5610(4) 0.044(2) Uani 1 1 d . . . . .
N201 N 0.0697(3) -0.0205(8) 0.3029(4) 0.051(2) Uani 1 1 d . . . . .
C202 C 0.0952(5) 0.0056(12) 0.2814(7) 0.071(4) Uani 1 1 d . . . . .
H202 H 0.118182 -0.027873 0.285239 0.085 Uiso 1 1 calc R U . . .
C203 C 0.0905(4) 0.0818(11) 0.2524(6) 0.064(4) Uani 1 1 d . . . . .
H203 H 0.109449 0.098780 0.236508 0.077 Uiso 1 1 calc R U . . .
C204 C 0.0573(3) 0.1298(8) 0.2484(4) 0.047(2) Uani 1 1 d . . . . .
C205 C 0.0306(3) 0.1035(9) 0.2719(5) 0.049(3) Uani 1 1 d . . . . .
H205 H 0.007856 0.137317 0.270323 0.059 Uiso 1 1 calc R U . . .
C206 C 0.0377(4) 0.0251(10) 0.2984(4) 0.053(3) Uani 1 1 d . . . . .
H206 H 0.018769 0.004269 0.313599 0.063 Uiso 1 1 calc R U . . .
N211 N 0.1383(3) 0.3393(8) 0.0708(4) 0.053(2) Uani 1 1 d . . . . .
C212 C 0.1093(7) 0.3921(15) 0.0721(9) 0.093(7) Uani 1 1 d . . . . .
H212 H 0.104260 0.440149 0.050955 0.111 Uiso 1 1 calc R U . . .
C213 C 0.0859(6) 0.3828(13) 0.1016(8) 0.080(5) Uani 1 1 d . . . . .
H213 H 0.066656 0.426410 0.102774 0.096 Uiso 1 1 calc R U . . .
C214 C 0.0910(3) 0.3064(8) 0.1305(4) 0.048(2) Uani 1 1 d . . . . .
C215 C 0.1222(4) 0.2551(12) 0.1314(6) 0.064(3) Uani 1 1 d . . . . .
H215 H 0.128806 0.209095 0.153378 0.077 Uiso 1 1 calc R U . . .
C216 C 0.1451(4) 0.2696(11) 0.0998(6) 0.064(4) Uani 1 1 d . . . . .
H216 H 0.165623 0.229448 0.099003 0.077 Uiso 1 1 calc R U . . .
N221 N -0.0786(3) 0.5046(7) 0.1868(4) 0.047(2) Uani 1 1 d . . . . .
C222 C -0.0667(4) 0.4806(11) 0.1497(5) 0.063(4) Uani 1 1 d . . . . .
H222 H -0.080448 0.501102 0.121695 0.076 Uiso 1 1 calc R U . . .
C223 C -0.0355(4) 0.4279(12) 0.1511(5) 0.061(3) Uani 1 1 d . . . . .
H223 H -0.027043 0.414491 0.124416 0.073 Uiso 1 1 calc R U . . .
C224 C -0.0160(3) 0.3936(8) 0.1915(4) 0.045(2) Uani 1 1 d . . . . .
C225 C -0.0292(3) 0.4134(9) 0.2288(4) 0.049(2) Uani 1 1 d . . . . .
H225 H -0.017190 0.388807 0.256774 0.059 Uiso 1 1 calc R U . . .
C226 C -0.0607(3) 0.4706(9) 0.2255(4) 0.048(2) Uani 1 1 d . . . . .
H226 H -0.069546 0.485633 0.251757 0.058 Uiso 1 1 calc R U . . .
C231 C 0.0510(3) 0.2115(8) 0.2186(4) 0.041(2) Uani 1 1 d . . . . .
N232 N 0.0729(3) 0.2187(7) 0.1892(4) 0.045(2) Uani 1 1 d . . . . .
C233 C 0.0659(3) 0.2925(8) 0.1612(4) 0.044(2) Uani 1 1 d . . . . .
N234 N 0.0375(3) 0.3496(7) 0.1615(4) 0.048(2) Uani 1 1 d . . . . .
C235 C 0.0171(3) 0.3336(8) 0.1925(4) 0.041(2) Uani 1 1 d . . . . .
N236 N 0.0233(3) 0.2684(7) 0.2232(3) 0.046(2) Uani 1 1 d . . . . .
N241 N 0.1813(3) 0.4951(7) 0.0278(4) 0.051(2) Uani 1 1 d . . . . .
C242 C 0.1566(4) 0.5538(9) 0.0031(6) 0.057(3) Uani 1 1 d . . . . .
H242 H 0.134360 0.530267 -0.015498 0.069 Uiso 1 1 calc R U . . .
C243 C 0.1628(3) 0.6475(8) 0.0041(5) 0.050(3) Uani 1 1 d . . . . .
H243 H 0.144817 0.687415 -0.013096 0.060 Uiso 1 1 calc R U . . .
C244 C 0.1952(3) 0.6810(8) 0.0302(4) 0.047(2) Uani 1 1 d . . . . .
C245 C 0.2209(3) 0.6194(8) 0.0569(5) 0.048(2) Uani 1 1 d . . . . .
H245 H 0.243138 0.640710 0.076407 0.058 Uiso 1 1 calc R U . . .
C246 C 0.2121(4) 0.5272(9) 0.0535(5) 0.057(3) Uani 1 1 d . . . . .
H246 H 0.229286 0.485410 0.070533 0.068 Uiso 1 1 calc R U . . .
N251 N 0.3348(3) 1.0285(7) 0.1357(3) 0.0443(19) Uani 1 1 d . . . . .
C252 C 0.3135(4) 1.0745(9) 0.1015(5) 0.052(3) Uani 1 1 d . . . . .
H252 H 0.319782 1.135800 0.096263 0.063 Uiso 1 1 calc R U . . .
C253 C 0.2827(4) 1.0342(9) 0.0737(5) 0.054(3) Uani 1 1 d . . . . .
H253 H 0.267685 1.068176 0.050208 0.064 Uiso 1 1 calc R U . . .
C254 C 0.2739(3) 0.9447(8) 0.0803(4) 0.043(2) Uani 1 1 d . . . . .
C255 C 0.2962(4) 0.8974(9) 0.1150(5) 0.053(3) Uani 1 1 d . . . . .
H255 H 0.291005 0.835276 0.119880 0.064 Uiso 1 1 calc R U . . .
C256 C 0.3259(4) 0.9405(9) 0.1426(5) 0.055(3) Uani 1 1 d . . . . .
H256 H 0.340473 0.908055 0.166923 0.066 Uiso 1 1 calc R U . . .
N261 N 0.1198(3) 1.0611(7) -0.1106(4) 0.057(3) Uani 1 1 d . . . . .
C262 C 0.1103(5) 0.9785(8) -0.0970(7) 0.082(6) Uani 1 1 d . . . . .
H262 H 0.087030 0.952347 -0.111933 0.098 Uiso 1 1 calc R U . . .
C263 C 0.1320(4) 0.9298(10) -0.0629(6) 0.073(5) Uani 1 1 d . . . . .
H263 H 0.123802 0.872471 -0.054123 0.087 Uiso 1 1 calc R U . . .
C264 C 0.1663(3) 0.9670(8) -0.0417(4) 0.047(2) Uani 1 1 d . . . . .
C265 C 0.1762(4) 1.0536(8) -0.0544(5) 0.053(3) Uani 1 1 d . . . . .
H265 H 0.198987 1.081742 -0.039448 0.063 Uiso 1 1 calc R U . . .
C266 C 0.1524(3) 1.0982(8) -0.0891(4) 0.049(3) Uani 1 1 d . . . . .
H266 H 0.159400 1.156699 -0.097864 0.059 Uiso 1 1 calc R U . . .
C271 C 0.2041(3) 0.7799(8) 0.0292(4) 0.042(2) Uani 1 1 d . . . . .
N272 N 0.2340(3) 0.8136(7) 0.0581(4) 0.045(2) Uani 1 1 d . . . . .
C273 C 0.2411(3) 0.9009(8) 0.0504(4) 0.042(2) Uani 1 1 d . . . . .
N274 N 0.2216(3) 0.9526(6) 0.0186(3) 0.0422(19) Uani 1 1 d . . . . .
C275 C 0.1909(3) 0.9136(7) -0.0067(4) 0.043(2) Uani 1 1 d . . . . .
N276 N 0.1814(3) 0.8273(7) -0.0027(4) 0.046(2) Uani 1 1 d . . . . .
C301 C 0.2658(8) 0.4653(18) 0.2741(10) 0.109(7) Uani 1 1 d D U . F 1
H30A H 0.269118 0.505600 0.300505 0.130 Uiso 1 1 calc R U . F 1
H30B H 0.244647 0.423018 0.275561 0.130 Uiso 1 1 calc R U . F 1
C302 C 0.3010(10) 0.412(3) 0.2756(10) 0.139(11) Uani 1 1 d D U . F 1
C303 C 0.3085(7) 0.377(2) 0.2311(9) 0.113(8) Uani 1 1 d D U . F 1
H303 H 0.329042 0.336486 0.231474 0.136 Uiso 1 1 calc R U . F 1
C304 C 0.2883(6) 0.401(2) 0.1932(8) 0.109(8) Uani 1 1 d D U . F 1
C305 C 0.2545(5) 0.4630(15) 0.1892(7) 0.089(5) Uani 1 1 d D U . F 1
C306 C 0.2552(6) 0.5242(17) 0.2311(9) 0.100(6) Uani 1 1 d D U . F 1
C307 C 0.2837(5) 0.5951(16) 0.2232(8) 0.089(5) Uani 1 1 d D U . F 1
C308 C 0.2784(5) 0.6034(18) 0.1739(8) 0.095(6) Uani 1 1 d D U . F 1
O309 O 0.2602(4) 0.5295(12) 0.1547(6) 0.098(4) Uani 1 1 d D U . F 1
O310 O 0.3272(11) 0.403(2) 0.3109(10) 0.213(19) Uani 1 1 d D U . F 1
C311 C 0.3020(9) 0.402(5) 0.1529(12) 0.21(3) Uani 1 1 d D U . F 1
H31A H 0.281681 0.422515 0.128504 0.319 Uiso 1 1 calc R U . F 1
H31B H 0.323453 0.444347 0.155887 0.319 Uiso 1 1 calc R U . F 1
H31C H 0.310152 0.341021 0.146505 0.319 Uiso 1 1 calc R U . F 1
C312 C 0.2187(7) 0.411(3) 0.1705(10) 0.142(15) Uani 1 1 d D U . F 1
H31D H 0.213935 0.365972 0.192414 0.213 Uiso 1 1 calc R U . F 1
H31E H 0.197252 0.453128 0.163728 0.213 Uiso 1 1 calc R U . F 1
H31F H 0.221553 0.379350 0.143192 0.213 Uiso 1 1 calc R U . F 1
C313 C 0.2168(7) 0.5701(19) 0.2278(12) 0.125(12) Uani 1 1 d D U . F 1
H31G H 0.198128 0.524957 0.232924 0.187 Uiso 1 1 calc R U . F 1
H31H H 0.218902 0.618226 0.250331 0.187 Uiso 1 1 calc R U . F 1
H31I H 0.208733 0.596696 0.198125 0.187 Uiso 1 1 calc R U . F 1
C314 C 0.3083(8) 0.644(2) 0.2513(11) 0.119(9) Uani 1 1 d D U . F 1
H31J H 0.323855 0.686972 0.240492 0.143 Uiso 1 1 calc R U . F 1
H31K H 0.310488 0.635710 0.282467 0.143 Uiso 1 1 calc R U . F 1
O315 O 0.2883(5) 0.6640(16) 0.1518(7) 0.118(7) Uani 1 1 d D U . F 1
C351 C 0.1236(12) 0.034(4) 0.6345(14) 0.19(2) Uani 0.729(16) 1 d D U P G 1
H35A H 0.128420 0.082903 0.657192 0.226 Uiso 0.729(16) 1 calc R U P G 1
H35B H 0.118325 -0.023195 0.649058 0.226 Uiso 0.729(16) 1 calc R U P G 1
C352 C 0.1570(12) 0.023(4) 0.6127(17) 0.162(16) Uani 0.729(16) 1 d D U P G 1
C353 C 0.1489(8) -0.039(2) 0.5721(12) 0.112(11) Uani 0.729(16) 1 d D U P G 1
H353 H 0.170154 -0.062953 0.561903 0.135 Uiso 0.729(16) 1 calc R U P G 1
C354 C 0.1159(7) -0.0625(15) 0.5504(9) 0.088(8) Uani 0.729(16) 1 d D U P G 1
C355 C 0.0816(9) -0.022(2) 0.5629(12) 0.133(12) Uani 0.729(16) 1 d D U P G 1
C356 C 0.0892(11) 0.060(3) 0.5964(13) 0.176(16) Uani 0.729(16) 1 d D U P G 1
C357 C 0.0956(14) 0.135(2) 0.5653(16) 0.187(18) Uani 0.729(16) 1 d D U P G 1
C358 C 0.0690(13) 0.112(2) 0.5231(15) 0.180(17) Uani 0.729(16) 1 d D U P G 1
O359 O 0.0595(8) 0.022(2) 0.5227(11) 0.174(14) Uani 0.729(16) 1 d D U P G 1
O360 O 0.1840(14) 0.080(4) 0.6183(16) 0.26(3) Uani 0.729(16) 1 d D U P G 1
C361 C 0.1071(12) -0.126(2) 0.5155(11) 0.116(13) Uani 0.729(16) 1 d D U P G 1
H36A H 0.079482 -0.129492 0.505456 0.174 Uiso 0.729(16) 1 calc R U P G 1
H36B H 0.118629 -0.106917 0.490713 0.174 Uiso 0.729(16) 1 calc R U P G 1
H36C H 0.116889 -0.185994 0.526125 0.174 Uiso 0.729(16) 1 calc R U P G 1
C362 C 0.0554(11) -0.096(3) 0.5720(17) 0.15(2) Uani 0.729(16) 1 d D U P G 1
H36D H 0.067535 -0.130198 0.598569 0.223 Uiso 0.729(16) 1 calc R U P G 1
H36E H 0.031680 -0.069473 0.576796 0.223 Uiso 0.729(16) 1 calc R U P G 1
H36F H 0.050056 -0.137678 0.546403 0.223 Uiso 0.729(16) 1 calc R U P G 1
C363 C 0.0535(14) 0.080(4) 0.614(2) 0.21(3) Uani 0.729(16) 1 d D U P G 1
H36G H 0.049350 0.031085 0.634182 0.320 Uiso 0.729(16) 1 calc R U P G 1
H36H H 0.056462 0.137970 0.630030 0.320 Uiso 0.729(16) 1 calc R U P G 1
H36I H 0.031806 0.083544 0.588981 0.320 Uiso 0.729(16) 1 calc R U P G 1
C364 C 0.1186(17) 0.206(3) 0.572(2) 0.28(3) Uani 0.729(16) 1 d D U P G 1
H36J H 0.119395 0.247884 0.549071 0.330 Uiso 0.729(16) 1 calc R U P G 1
H36K H 0.134503 0.214442 0.600820 0.330 Uiso 0.729(16) 1 calc R U P G 1
O365 O 0.0588(16) 0.156(3) 0.4900(17) 0.31(3) Uani 0.729(16) 1 d D U P G 1
C401 C 0.4865(11) 0.330(3) 0.8785(15) 0.117(14) Uani 0.5 1 d D U P H 2
H40A H 0.491071 0.385239 0.897095 0.140 Uiso 0.5 1 calc R U P H 2
H40B H 0.509722 0.317073 0.866816 0.140 Uiso 0.5 1 calc R U P H 2
C402 C 0.4541(16) 0.345(3) 0.8407(16) 0.134(17) Uani 0.5 1 d D U P H 2
C403 C 0.4370(17) 0.258(3) 0.8174(13) 0.135(17) Uani 0.5 1 d D U P H 2
H403 H 0.428839 0.260150 0.786008 0.162 Uiso 0.5 1 calc R U P H 2
C404 C 0.4327(13) 0.183(3) 0.8367(11) 0.122(15) Uani 0.5 1 d D U P H 2
C405 C 0.4623(11) 0.164(3) 0.8775(11) 0.124(14) Uani 0.5 1 d D U P H 2
C406 C 0.4782(9) 0.248(3) 0.9075(11) 0.115(12) Uani 0.5 1 d D U P H 2
C407 C 0.4464(13) 0.258(3) 0.9329(17) 0.115(13) Uani 0.5 1 d D U P H 2
C408 C 0.4325(19) 0.164(3) 0.9372(18) 0.132(16) Uani 0.5 1 d D U P H 2
O409 O 0.4434(13) 0.109(3) 0.9063(13) 0.140(14) Uani 0.5 1 d D U P H 2
O410 O 0.4508(10) 0.417(3) 0.8169(12) 0.109(11) Uani 0.5 1 d D U P H 2
C411 C 0.3978(18) 0.137(6) 0.832(3) 0.20(4) Uani 0.5 1 d D U P H 2
H41A H 0.401442 0.080681 0.850040 0.304 Uiso 0.5 1 calc R U P H 2
H41B H 0.379481 0.175902 0.842826 0.304 Uiso 0.5 1 calc R U P H 2
H41C H 0.388313 0.121322 0.800930 0.304 Uiso 0.5 1 calc R U P H 2
C412 C 0.4905(16) 0.102(3) 0.8633(18) 0.15(3) Uani 0.5 1 d D U P H 2
H41D H 0.504246 0.135645 0.843763 0.228 Uiso 0.5 1 calc R U P H 2
H41E H 0.508466 0.080645 0.889538 0.228 Uiso 0.5 1 calc R U P H 2
H41F H 0.477289 0.050429 0.847102 0.228 Uiso 0.5 1 calc R U P H 2
C413 C 0.5148(12) 0.221(5) 0.9400(16) 0.14(2) Uani 0.5 1 d D U P H 2
H41G H 0.535332 0.214454 0.923637 0.204 Uiso 0.5 1 calc R U P H 2
H41H H 0.521396 0.268863 0.962587 0.204 Uiso 0.5 1 calc R U P H 2
H41I H 0.510988 0.163494 0.954492 0.204 Uiso 0.5 1 calc R U P H 2
C414 C 0.430(2) 0.334(3) 0.942(3) 0.16(3) Uani 0.5 1 d D U P H 2
H41J H 0.406513 0.330023 0.952832 0.193 Uiso 0.5 1 calc R U P H 2
H41K H 0.440432 0.391119 0.938540 0.193 Uiso 0.5 1 calc R U P H 2
O415 O 0.422(3) 0.124(4) 0.968(2) 0.23(3) Uani 0.5 1 d D U P H 2
C451 C 0.1482(12) -0.065(4) 0.1381(16) 0.112(18) Uani 0.351(13) 1 d D U P I 2
H45A H 0.136662 -0.123970 0.127491 0.135 Uiso 0.351(13) 1 calc R U P I 2
H45B H 0.128102 -0.026152 0.146296 0.135 Uiso 0.351(13) 1 calc R U P I 2
C452 C 0.1631(12) -0.020(4) 0.1015(13) 0.101(15) Uani 0.351(13) 1 d D U P I 2
C453 C 0.1969(8) 0.042(2) 0.1179(11) 0.057(9) Uani 0.351(13) 1 d D U P I 2
H453 H 0.208163 0.068568 0.095449 0.069 Uiso 0.351(13) 1 calc R U P I 2
C454 C 0.2119(12) 0.063(3) 0.1572(12) 0.092(13) Uani 0.351(13) 1 d D U P I 2
C455 C 0.2017(9) 0.011(2) 0.1946(12) 0.082(11) Uani 0.351(13) 1 d D U P I 2
C456 C 0.1803(10) -0.080(3) 0.1801(13) 0.103(14) Uani 0.351(13) 1 d D U P I 2
C457 C 0.2134(12) -0.140(3) 0.1758(19) 0.103(16) Uani 0.351(13) 1 d D U P I 2
C458 C 0.2464(13) -0.103(3) 0.208(2) 0.111(16) Uani 0.351(13) 1 d D U P I 2
O459 O 0.2375(10) -0.020(2) 0.2232(14) 0.103(12) Uani 0.351(13) 1 d D U P I 2
O460 O 0.1415(16) 0.004(7) 0.0646(18) 0.22(4) Uani 0.351(13) 1 d D U P I 2
C461 C 0.2392(18) 0.133(4) 0.168(2) 0.13(3) Uani 0.351(13) 1 d D U P I 2
H46A H 0.247216 0.138147 0.199956 0.193 Uiso 0.351(13) 1 calc R U P I 2
H46B H 0.261233 0.118131 0.154600 0.193 Uiso 0.351(13) 1 calc R U P I 2
H46C H 0.228225 0.190694 0.155300 0.193 Uiso 0.351(13) 1 calc R U P I 2
C462 C 0.1839(12) 0.076(3) 0.2214(16) 0.075(14) Uani 0.351(13) 1 d D U P I 2
H46D H 0.159896 0.097844 0.203549 0.112 Uiso 0.351(13) 1 calc R U P I 2
H46E H 0.178980 0.044731 0.247998 0.112 Uiso 0.351(13) 1 calc R U P I 2
H46F H 0.200942 0.127343 0.230448 0.112 Uiso 0.351(13) 1 calc R U P I 2
C463 C 0.1633(17) -0.116(5) 0.2182(17) 0.15(3) Uani 0.351(13) 1 d D U P I 2
H46G H 0.141721 -0.078124 0.221532 0.225 Uiso 0.351(13) 1 calc R U P I 2
H46H H 0.154703 -0.179047 0.211871 0.225 Uiso 0.351(13) 1 calc R U P I 2
H46I H 0.182513 -0.114710 0.245855 0.225 Uiso 0.351(13) 1 calc R U P I 2
C464 C 0.2143(18) -0.211(4) 0.150(2) 0.11(2) Uani 0.351(13) 1 d D U P I 2
H46J H 0.237430 -0.242734 0.150390 0.137 Uiso 0.351(13) 1 calc R U P I 2
H46K H 0.191807 -0.230497 0.130052 0.137 Uiso 0.351(13) 1 calc R U P I 2
O465 O 0.2769(11) -0.134(3) 0.2255(19) 0.120(19) Uani 0.351(13) 1 d D U P I 2
C801 C 0.5122(9) 0.230(3) 0.4925(14) 0.132(11) Uani 1 1 d . U . . .
H801 H 0.526448 0.284592 0.492884 0.159 Uiso 1 1 calc R U . . .
C802 C 0.5238(12) 0.152(3) 0.4722(13) 0.138(11) Uani 1 1 d . U . . .
H802 H 0.538758 0.157583 0.450168 0.166 Uiso 1 1 calc R U . . .
C803 C 0.5128(9) 0.062(3) 0.4853(11) 0.141(12) Uani 1 1 d D U . . .
C804 C 0.5299(16) -0.023(4) 0.470(2) 0.212(19) Uani 1 1 d D U . . .
O805 O 0.5645(12) -0.055(4) 0.4677(12) 0.23(2) Uani 1 1 d . U . . .
O806 O 0.5038(15) -0.092(4) 0.4465(17) 0.30(2) Uani 1 1 d D U . . .
C807 C 0.492(2) -0.154(5) 0.410(2) 0.34(3) Uani 1 1 d D U . . .
H80A H 0.465001 -0.158953 0.413659 0.402 Uiso 1 1 calc R U . . .
H80B H 0.503803 -0.208630 0.425161 0.402 Uiso 1 1 calc R U . . .
C808 C 0.484(2) -0.197(7) 0.362(2) 0.40(5) Uani 1 1 d D U . . .
H80C H 0.470912 -0.255222 0.362888 0.607 Uiso 1 1 calc R U . . .
H80D H 0.468222 -0.155659 0.341314 0.607 Uiso 1 1 calc R U . . .
H80E H 0.508211 -0.206856 0.353169 0.607 Uiso 1 1 calc R U . . .
C90A C 0.2705(15) 0.591(5) 0.712(2) 0.19(2) Uani 0.5 1 d D U P J 2
H90A H 0.263217 0.536973 0.727876 0.224 Uiso 0.5 1 calc R U P J 2
H90B H 0.286145 0.631514 0.734536 0.224 Uiso 0.5 1 calc R U P J 2
C90B C 0.2934(13) 0.561(3) 0.676(3) 0.18(2) Uani 0.5 1 d D U P J 2
H90C H 0.320563 0.552061 0.688893 0.212 Uiso 0.5 1 calc R U P J 2
H90D H 0.282859 0.505080 0.660355 0.212 Uiso 0.5 1 calc R U P J 2
C90C C 0.2875(19) 0.644(4) 0.644(2) 0.20(3) Uani 0.5 1 d D U P J 2
H90E H 0.310098 0.650052 0.630375 0.235 Uiso 0.5 1 calc R U P J 2
H90F H 0.265511 0.631368 0.619566 0.235 Uiso 0.5 1 calc R U P J 2
C90D C 0.2808(15) 0.735(4) 0.665(3) 0.19(3) Uani 0.5 1 d D U P J 2
H90G H 0.280670 0.783805 0.643166 0.227 Uiso 0.5 1 calc R U P J 2
H90H H 0.302441 0.746581 0.690333 0.227 Uiso 0.5 1 calc R U P J 2
C90E C 0.2434(10) 0.742(3) 0.6835(17) 0.141(18) Uani 0.5 1 d D U P J 2
H90I H 0.247520 0.772709 0.712754 0.169 Uiso 0.5 1 calc R U P J 2
H90J H 0.223171 0.773385 0.662329 0.169 Uiso 0.5 1 calc R U P J 2
C90F C 0.2345(6) 0.642(4) 0.6875(14) 0.102(13) Uani 0.5 1 d D U P J 2
H90K H 0.225825 0.615923 0.657493 0.122 Uiso 0.5 1 calc R U P J 2
H90L H 0.213789 0.635463 0.704183 0.122 Uiso 0.5 1 calc R U P J 2
C91A C 0.2881(17) 0.485(4) 0.6856(18) 0.19(2) Uani 0.5 1 d D U P K 1
H91A H 0.289614 0.418766 0.681525 0.226 Uiso 0.5 1 calc R U P K 1
H91B H 0.261225 0.501448 0.684589 0.226 Uiso 0.5 1 calc R U P K 1
C91B C 0.3020(6) 0.5336(19) 0.6488(8) 0.057(7) Uani 0.5 1 d D U P K 1
H91C H 0.284499 0.520513 0.620172 0.068 Uiso 0.5 1 calc R U P K 1
H91D H 0.327277 0.509700 0.646907 0.068 Uiso 0.5 1 calc R U P K 1
C91C C 0.305(2) 0.637(3) 0.656(2) 0.16(2) Uani 0.5 1 d D U P K 1
H91E H 0.288531 0.667674 0.630028 0.193 Uiso 0.5 1 calc R U P K 1
H91F H 0.331127 0.656705 0.657399 0.193 Uiso 0.5 1 calc R U P K 1
C91D C 0.292(3) 0.666(5) 0.699(3) 0.23(3) Uani 0.5 1 d D U P K 1
H91G H 0.264647 0.650984 0.696179 0.276 Uiso 0.5 1 calc R U P K 1
H91H H 0.294999 0.732188 0.702921 0.276 Uiso 0.5 1 calc R U P K 1
C91E C 0.316(3) 0.615(6) 0.739(2) 0.25(3) Uani 0.5 1 d D U P K 1
H91I H 0.342378 0.634398 0.743681 0.305 Uiso 0.5 1 calc R U P K 1
H91J H 0.306094 0.631544 0.766562 0.305 Uiso 0.5 1 calc R U P K 1
C91F C 0.312(3) 0.513(6) 0.7316(18) 0.25(3) Uani 0.5 1 d D U P K 1
H91K H 0.300998 0.484780 0.755296 0.302 Uiso 0.5 1 calc R U P K 1
H91L H 0.338092 0.487014 0.734206 0.302 Uiso 0.5 1 calc R U P K 1
C92A C 0.482(2) -0.053(5) 1.012(3) 0.21(3) Uani 0.5 1 d D U P L -1
H92A H 0.491173 -0.033743 1.042896 0.249 Uiso 0.5 1 calc R U P L -1
H92B H 0.453707 -0.052063 1.006193 0.249 Uiso 0.5 1 calc R U P L -1
C92B C 0.4951(18) 0.016(5) 0.981(3) 0.24(3) Uani 0.5 1 d D U P L -1
H92C H 0.490829 0.078563 0.990935 0.285 Uiso 0.5 1 calc R U P L -1
H92D H 0.479700 0.009118 0.950180 0.285 Uiso 0.5 1 calc R U P L -1
C92C C 0.5375(16) 0.005(5) 0.979(2) 0.17(2) Uani 0.5 1 d D U P L -1
H92E H 0.545349 0.052150 0.959850 0.210 Uiso 0.5 1 calc R U P L -1
H92F H 0.553254 0.010786 1.009373 0.210 Uiso 0.5 1 calc R U P L -1
C92D C 0.542(2) -0.090(5) 0.960(3) 0.22(3) Uani 0.5 1 d D U P L -1
H92G H 0.533571 -0.086793 0.927638 0.268 Uiso 0.5 1 calc R U P L -1
H92H H 0.569668 -0.103877 0.966362 0.268 Uiso 0.5 1 calc R U P L -1
C92E C 0.5221(19) -0.168(5) 0.9773(19) 0.18(2) Uani 0.5 1 d D U P L -1
H92I H 0.508424 -0.201229 0.950934 0.221 Uiso 0.5 1 calc R U P L -1
H92J H 0.541901 -0.209204 0.993323 0.221 Uiso 0.5 1 calc R U P L -1
C92F C 0.4944(18) -0.152(5) 1.0072(18) 0.18(2) Uani 0.5 1 d D U P L -1
H92K H 0.505840 -0.175275 1.037286 0.216 Uiso 0.5 1 calc R U P L -1
H92L H 0.471504 -0.189518 0.995970 0.216 Uiso 0.5 1 calc R U P L -1
C93A C 0.1272(8) 0.063(3) 0.0398(7) 0.073(9) Uani 0.51(3) 1 d D U P M 3
H93A H 0.139686 0.010181 0.028718 0.087 Uiso 0.51(3) 1 calc R U P M 3
H93B H 0.146237 0.111932 0.048172 0.087 Uiso 0.51(3) 1 calc R U P M 3
C93B C 0.0937(12) 0.097(3) 0.0040(11) 0.109(13) Uani 0.51(3) 1 d D U P M 3
H93C H 0.104914 0.127196 -0.019079 0.131 Uiso 0.51(3) 1 calc R U P M 3
H93D H 0.080716 0.041621 -0.010090 0.131 Uiso 0.51(3) 1 calc R U P M 3
C93C C 0.0633(13) 0.159(3) 0.0131(13) 0.118(15) Uani 0.51(3) 1 d D U P M 3
H93E H 0.042743 0.160024 -0.013773 0.142 Uiso 0.51(3) 1 calc R U P M 3
H93F H 0.073884 0.220790 0.017619 0.142 Uiso 0.51(3) 1 calc R U P M 3
C93D C 0.0457(7) 0.134(2) 0.0535(8) 0.072(9) Uani 0.51(3) 1 d D U P M 3
H93G H 0.041164 0.189692 0.069574 0.087 Uiso 0.51(3) 1 calc R U P M 3
H93H H 0.021137 0.102558 0.043250 0.087 Uiso 0.51(3) 1 calc R U P M 3
C93E C 0.0726(13) 0.072(3) 0.0841(13) 0.134(17) Uani 0.51(3) 1 d D U P M 3
H93I H 0.077342 0.103118 0.113329 0.161 Uiso 0.51(3) 1 calc R U P M 3
H93J H 0.057391 0.017343 0.087705 0.161 Uiso 0.51(3) 1 calc R U P M 3
C93F C 0.1103(15) 0.036(5) 0.0796(16) 0.16(2) Uani 0.51(3) 1 d D U P M 3
H93K H 0.108572 -0.031550 0.079548 0.190 Uiso 0.51(3) 1 calc R U P M 3
H93L H 0.128766 0.053153 0.106787 0.190 Uiso 0.51(3) 1 calc R U P M 3
C94A C 0.279(3) 0.175(7) 0.731(3) 0.23(3) Uani 0.5 1 d D U P N 2
H94A H 0.285759 0.109531 0.730887 0.282 Uiso 0.5 1 calc R U P N 2
H94B H 0.294804 0.203630 0.757812 0.282 Uiso 0.5 1 calc R U P N 2
C94B C 0.236(3) 0.186(8) 0.732(2) 0.26(3) Uani 0.5 1 d D U P N 2
H94C H 0.231567 0.246872 0.743338 0.307 Uiso 0.5 1 calc R U P N 2
H94D H 0.228656 0.139567 0.752207 0.307 Uiso 0.5 1 calc R U P N 2
C94C C 0.214(3) 0.172(6) 0.684(3) 0.24(3) Uani 0.5 1 d D U P N 2
H94E H 0.224375 0.121300 0.669325 0.286 Uiso 0.5 1 calc R U P N 2
H94F H 0.186823 0.159020 0.683972 0.286 Uiso 0.5 1 calc R U P N 2
C94D C 0.2171(19) 0.263(6) 0.6587(18) 0.18(2) Uani 0.5 1 d D U P N 2
H94G H 0.215705 0.250710 0.626600 0.220 Uiso 0.5 1 calc R U P N 2
H94H H 0.196446 0.304953 0.661860 0.220 Uiso 0.5 1 calc R U P N 2
C94E C 0.256(2) 0.303(4) 0.6801(16) 0.16(2) Uani 0.5 1 d D U P N 2
H94I H 0.254602 0.332610 0.708724 0.191 Uiso 0.5 1 calc R U P N 2
H94J H 0.263782 0.348765 0.660157 0.191 Uiso 0.5 1 calc R U P N 2
C94F C 0.284(2) 0.223(7) 0.688(3) 0.21(3) Uani 0.5 1 d D U P N 2
H94K H 0.310726 0.245958 0.691329 0.250 Uiso 0.5 1 calc R U P N 2
H94L H 0.279392 0.180201 0.662454 0.250 Uiso 0.5 1 calc R U P N 2
C95A C 0.074(2) -0.041(4) 0.621(3) 0.11(2) Uani 0.271(16) 1 d D U P G 2
H95A H 0.052674 -0.083317 0.617682 0.130 Uiso 0.271(16) 1 calc R U P G 2
H95B H 0.097929 -0.076391 0.631733 0.130 Uiso 0.271(16) 1 calc R U P G 2
C95B C 0.0706(14) 0.033(5) 0.655(2) 0.097(18) Uani 0.271(16) 1 d D U P G 2
H95C H 0.047268 0.068353 0.643990 0.117 Uiso 0.271(16) 1 calc R U P G 2
H95D H 0.068005 0.003394 0.683371 0.117 Uiso 0.271(16) 1 calc R U P G 2
C95C C 0.1045(14) 0.096(5) 0.664(2) 0.092(17) Uani 0.271(16) 1 d D U P G 2
H95E H 0.120799 0.081203 0.692813 0.111 Uiso 0.271(16) 1 calc R U P G 2
H95F H 0.095447 0.159748 0.665396 0.111 Uiso 0.271(16) 1 calc R U P G 2
C95D C 0.1279(14) 0.090(5) 0.6274(19) 0.089(17) Uani 0.271(16) 1 d D U P G 2
H95G H 0.144226 0.144784 0.628895 0.106 Uiso 0.271(16) 1 calc R U P G 2
H95H H 0.144571 0.036174 0.632915 0.106 Uiso 0.271(16) 1 calc R U P G 2
C95E C 0.103(3) 0.083(7) 0.581(2) 0.13(2) Uani 0.271(16) 1 d D U P G 2
H95I H 0.119568 0.077670 0.558644 0.153 Uiso 0.271(16) 1 calc R U P G 2
H95J H 0.088163 0.140082 0.574040 0.153 Uiso 0.271(16) 1 calc R U P G 2
C95F C 0.076(3) 0.002(8) 0.576(2) 0.13(3) Uani 0.271(16) 1 d D U P G 2
H95K H 0.084136 -0.044221 0.556200 0.157 Uiso 0.271(16) 1 calc R U P G 2
H95L H 0.050095 0.022528 0.561204 0.157 Uiso 0.271(16) 1 calc R U P G 2
C96A C 0.3383(19) 0.183(6) 0.848(4) 0.23(3) Uani 0.5 1 d D U P O 1
H96A H 0.318310 0.156832 0.824567 0.276 Uiso 0.5 1 calc R U P O 1
H96B H 0.325758 0.214861 0.869805 0.276 Uiso 0.5 1 calc R U P O 1
C96B C 0.3637(17) 0.105(5) 0.872(3) 0.14(2) Uani 0.5 1 d D U P O 1
H96C H 0.350369 0.072697 0.892790 0.171 Uiso 0.5 1 calc R U P O 1
H96D H 0.369449 0.061262 0.850148 0.171 Uiso 0.5 1 calc R U P O 1
C96C C 0.401(2) 0.147(6) 0.899(4) 0.23(3) Uani 0.5 1 d D U P O 1
H96E H 0.421050 0.140742 0.881227 0.273 Uiso 0.5 1 calc R U P O 1
H96F H 0.408993 0.113158 0.926987 0.273 Uiso 0.5 1 calc R U P O 1
C96D C 0.395(3) 0.249(7) 0.909(3) 0.27(4) Uani 0.5 1 d D U P O 1
H96G H 0.373252 0.254879 0.923443 0.322 Uiso 0.5 1 calc R U P O 1
H96H H 0.417933 0.271659 0.929347 0.322 Uiso 0.5 1 calc R U P O 1
C96E C 0.388(4) 0.306(6) 0.866(5) 0.28(4) Uani 0.5 1 d D U P O 1
H96I H 0.412575 0.320371 0.857257 0.336 Uiso 0.5 1 calc R U P O 1
H96J H 0.375436 0.363560 0.870476 0.336 Uiso 0.5 1 calc R U P O 1
C96F C 0.363(4) 0.250(7) 0.828(3) 0.26(3) Uani 0.5 1 d D U P O 1
H96K H 0.346142 0.292206 0.807304 0.309 Uiso 0.5 1 calc R U P O 1
H96L H 0.378785 0.216725 0.810701 0.309 Uiso 0.5 1 calc R U P O 1
C97A C 0.0215(17) 0.021(6) 0.005(4) 0.10(2) Uani 0.19(3) 1 d D U P P -1
H97A H 0.007919 -0.025882 0.018646 0.118 Uiso 0.19(3) 1 calc R U P P -1
H97B H 0.002528 0.059926 -0.014384 0.118 Uiso 0.19(3) 1 calc R U P P -1
C97B C 0.048(2) -0.024(5) -0.023(2) 0.08(2) Uani 0.19(3) 1 d D U P P -1
H97C H 0.055838 0.021386 -0.042636 0.098 Uiso 0.19(3) 1 calc R U P P -1
H97D H 0.033732 -0.073196 -0.041288 0.098 Uiso 0.19(3) 1 calc R U P P -1
C97C C 0.082(2) -0.063(5) 0.010(4) 0.12(3) Uani 0.19(3) 1 d D U P P -1
H97E H 0.096839 -0.103038 -0.006709 0.145 Uiso 0.19(3) 1 calc R U P P -1
H97F H 0.073577 -0.100736 0.032650 0.145 Uiso 0.19(3) 1 calc R U P P -1
C97D C 0.1080(18) 0.015(6) 0.033(4) 0.12(3) Uani 0.19(3) 1 d D U P P -1
H97G H 0.118240 -0.001079 0.064126 0.144 Uiso 0.19(3) 1 calc R U P P -1
H97H H 0.129510 0.023577 0.017497 0.144 Uiso 0.19(3) 1 calc R U P P -1
C97E C 0.0843(19) 0.103(5) 0.030(3) 0.09(2) Uani 0.19(3) 1 d D U P P -1
H97I H 0.097885 0.148610 0.050821 0.111 Uiso 0.19(3) 1 calc R U P P -1
H97J H 0.080224 0.128075 -0.000582 0.111 Uiso 0.19(3) 1 calc R U P P -1
C97F C 0.0458(19) 0.081(5) 0.042(3) 0.09(2) Uani 0.19(3) 1 d D U P P -1
H97K H 0.032138 0.137727 0.045484 0.107 Uiso 0.19(3) 1 calc R U P P -1
H97L H 0.049936 0.047370 0.070706 0.107 Uiso 0.19(3) 1 calc R U P P -1
C98A C 0.0832(16) 0.392(7) 0.610(3) 0.19(3) Uani 0.5 1 d D U P Q 1
H98A H 0.064643 0.348608 0.592596 0.228 Uiso 0.5 1 calc R U P Q 1
H98B H 0.076544 0.453808 0.597896 0.228 Uiso 0.5 1 calc R U P Q 1
C98B C 0.0811(19) 0.388(8) 0.660(3) 0.22(3) Uani 0.5 1 d D U P Q 1
H98C H 0.073603 0.447969 0.669777 0.265 Uiso 0.5 1 calc R U P Q 1
H98D H 0.062319 0.342035 0.664644 0.265 Uiso 0.5 1 calc R U P Q 1
C98C C 0.121(2) 0.362(6) 0.685(2) 0.22(3) Uani 0.5 1 d D U P Q 1
H98E H 0.126965 0.300039 0.675871 0.261 Uiso 0.5 1 calc R U P Q 1
H98F H 0.120862 0.360392 0.717245 0.261 Uiso 0.5 1 calc R U P Q 1
C98D C 0.152(2) 0.428(7) 0.6768(14) 0.19(3) Uani 0.5 1 d D U P Q 1
H98G H 0.146788 0.489184 0.687898 0.234 Uiso 0.5 1 calc R U P Q 1
H98H H 0.176676 0.407236 0.693807 0.234 Uiso 0.5 1 calc R U P Q 1
C98E C 0.1534(13) 0.435(3) 0.6277(13) 0.102(14) Uani 0.5 1 d D U P Q 1
H98I H 0.178976 0.418194 0.623046 0.122 Uiso 0.5 1 calc R U P Q 1
H98J H 0.147401 0.497203 0.616573 0.122 Uiso 0.5 1 calc R U P Q 1
C98F C 0.1237(19) 0.367(5) 0.604(2) 0.16(2) Uani 0.5 1 d D U P Q 1
H98K H 0.130110 0.305010 0.615308 0.194 Uiso 0.5 1 calc R U P Q 1
H98L H 0.124244 0.366752 0.571431 0.194 Uiso 0.5 1 calc R U P Q 1

loop_
_atom_site_aniso_label
_atom_site_aniso_U_11
_atom_site_aniso_U_22
_atom_site_aniso_U_33
_atom_site_aniso_U_23
_atom_site_aniso_U_13
_atom_site_aniso_U_12
Zn1 0.0498(8) 0.0305(7) 0.0615(8) -0.0022(6) 0.0092(6) 0.0008(6)
I11 0.057(2) 0.0436(19) 0.054(2) 0.0066(15) 0.012(3) 0.0143(14)
I12 0.048(2) 0.0381(19) 0.060(3) -0.0047(17) 0.0118(12) -0.0055(13)
I13 0.083(4) 0.0460(19) 0.077(3) 0.0097(18) -0.017(2) 0.006(2)
I14 0.062(2) 0.045(3) 0.121(5) -0.028(3) 0.026(3) -0.0174(19)
Zn2 0.0396(7) 0.0434(8) 0.0597(9) 0.0096(7) -0.0048(6) 0.0022(6)
I21 0.0775(17) 0.0485(17) 0.0775(16) -0.0098(10) 0.0046(15) 0.0153(11)
I22 0.0567(15) 0.081(2) 0.0614(12) 0.0245(13) 0.0160(10) 0.0192(15)
I23 0.098(4) 0.032(2) 0.152(7) -0.020(3) -0.062(5) 0.0257(19)
I24 0.067(3) 0.111(8) 0.089(4) 0.058(4) -0.006(3) -0.007(4)
Zn3 0.0554(9) 0.0363(8) 0.0554(8) -0.0050(6) -0.0188(7) 0.0110(6)
I31 0.034(4) 0.037(4) 0.047(3) -0.007(3) 0.006(3) 0.010(3)
I32 0.192(19) 0.032(4) 0.066(5) 0.027(4) -0.056(8) -0.024(6)
I33 0.071(2) 0.0740(14) 0.0608(13) -0.0031(9) -0.0045(12) 0.0322(12)
I34 0.0594(9) 0.0380(8) 0.0730(13) 0.0045(8) -0.0039(6) 0.0092(5)
Zn4 0.035(3) 0.0339(17) 0.052(2) 0.0032(13) -0.002(2) 0.000(2)
I41 0.0532(14) 0.0533(12) 0.0599(18) -0.0075(13) -0.0082(12) -0.0074(12)
I42 0.098(2) 0.0430(14) 0.086(2) 0.0074(11) 0.0268(18) 0.0192(16)
Zn4A 0.029(5) 0.047(4) 0.042(4) 0.005(3) -0.007(3) -0.015(4)
I43 0.087(6) 0.078(4) 0.066(3) 0.023(3) -0.027(3) -0.047(4)
I44 0.087(4) 0.046(2) 0.056(3) 0.0010(16) -0.004(3) -0.011(2)
Zn5 0.0643(9) 0.0336(7) 0.0610(9) 0.0056(7) 0.0149(7) -0.0016(6)
I51 0.088(2) 0.0478(14) 0.0623(15) -0.0044(8) -0.0113(15) -0.0029(14)
I52 0.0635(13) 0.034(2) 0.0762(19) 0.0084(13) 0.0230(11) 0.0094(12)
I53 0.085(6) 0.072(4) 0.043(3) -0.013(2) 0.016(4) -0.032(4)
I54 0.094(7) 0.028(4) 0.096(8) 0.004(4) 0.045(6) 0.007(3)
Zn6 0.0406(7) 0.0418(8) 0.0624(9) -0.0076(7) -0.0110(6) 0.0048(6)
I61 0.0681(5) 0.0467(5) 0.0989(7) 0.0056(5) -0.0034(5) -0.0076(4)
I62 0.0780(6) 0.0937(8) 0.0670(6) -0.0253(6) 0.0068(5) 0.0025(6)
N101 0.049(5) 0.043(5) 0.057(5) -0.002(4) 0.009(4) 0.002(4)
C102 0.059(7) 0.060(8) 0.057(6) -0.024(6) 0.006(5) -0.014(6)
C103 0.058(7) 0.048(7) 0.072(8) -0.019(6) 0.010(6) -0.017(5)
C104 0.038(5) 0.051(6) 0.052(6) -0.004(5) 0.000(4) -0.001(4)
C105 0.046(6) 0.058(7) 0.057(6) -0.015(6) 0.001(5) -0.014(5)
C106 0.049(6) 0.042(6) 0.064(7) -0.011(5) 0.010(5) -0.008(4)
N111 0.038(4) 0.049(5) 0.054(5) 0.005(4) -0.007(4) -0.004(4)
C112 0.053(6) 0.056(7) 0.059(7) 0.000(6) 0.014(5) -0.009(6)
C113 0.038(5) 0.051(7) 0.057(6) -0.015(5) 0.005(4) -0.004(4)
C114 0.040(5) 0.039(5) 0.045(5) -0.005(4) -0.005(4) 0.001(4)
C115 0.103(13) 0.095(13) 0.049(7) -0.023(8) 0.011(7) -0.047(11)
C116 0.084(10) 0.095(13) 0.052(7) -0.014(7) 0.009(7) -0.048(10)
N121 0.048(5) 0.049(6) 0.057(6) -0.013(5) -0.013(4) 0.008(4)
C122 0.058(8) 0.070(10) 0.093(11) -0.037(9) 0.010(7) -0.026(7)
C123 0.063(8) 0.064(9) 0.095(12) -0.035(9) 0.019(8) -0.020(7)
C124 0.042(5) 0.036(5) 0.054(6) -0.011(5) -0.009(4) -0.003(4)
C125 0.042(5) 0.049(6) 0.050(6) -0.006(5) -0.005(4) 0.001(4)
C126 0.046(6) 0.048(6) 0.051(6) -0.016(5) -0.011(5) 0.011(5)
C131 0.046(6) 0.045(6) 0.052(6) -0.006(5) -0.007(5) -0.005(5)
N132 0.041(4) 0.037(4) 0.052(5) -0.005(4) 0.002(4) -0.004(4)
C133 0.042(5) 0.035(5) 0.047(5) 0.000(4) -0.005(4) 0.003(4)
N134 0.039(4) 0.043(5) 0.045(4) -0.003(4) -0.006(3) 0.003(3)
C135 0.042(5) 0.047(6) 0.042(5) -0.003(4) -0.005(4) 0.001(4)
N136 0.044(5) 0.042(5) 0.055(5) -0.008(4) 0.001(4) 0.001(4)
N141 0.037(4) 0.030(4) 0.056(5) 0.009(4) -0.008(4) -0.002(3)
C142 0.057(7) 0.047(7) 0.058(7) 0.003(5) -0.018(5) 0.000(5)
C143 0.056(6) 0.031(5) 0.062(7) -0.004(5) -0.011(5) 0.004(4)
C144 0.035(5) 0.033(5) 0.058(6) 0.004(4) -0.001(4) -0.006(4)
C145 0.051(6) 0.044(7) 0.071(8) -0.008(6) -0.018(6) 0.000(5)
C146 0.053(6) 0.026(5) 0.081(9) -0.004(5) -0.011(6) 0.004(4)
N151 0.065(6) 0.034(5) 0.053(5) 0.003(4) -0.021(5) -0.008(4)
C152 0.047(6) 0.040(6) 0.063(7) 0.003(5) -0.020(5) -0.004(4)
C153 0.054(6) 0.031(5) 0.071(8) 0.006(5) -0.013(6) 0.000(4)
C154 0.038(5) 0.030(5) 0.062(6) -0.002(4) -0.012(4) -0.003(4)
C155 0.046(6) 0.031(5) 0.062(7) 0.001(5) -0.013(5) 0.003(4)
C156 0.061(7) 0.032(5) 0.064(7) -0.007(5) -0.012(6) 0.003(5)
N161 0.046(5) 0.031(4) 0.062(6) -0.004(4) 0.004(4) 0.002(4)
C162 0.050(6) 0.036(6) 0.062(7) -0.011(5) 0.003(5) -0.005(4)
C163 0.041(5) 0.038(6) 0.071(7) -0.002(5) -0.005(5) 0.003(4)
C164 0.040(5) 0.030(5) 0.056(6) -0.003(4) 0.003(4) -0.005(4)
C165 0.044(6) 0.034(6) 0.069(7) -0.004(5) -0.007(5) 0.000(4)
C166 0.045(6) 0.037(6) 0.072(8) -0.003(5) -0.014(5) 0.007(4)
C171 0.035(5) 0.031(5) 0.063(6) 0.003(5) 0.002(4) -0.002(4)
N172 0.032(4) 0.034(4) 0.065(6) 0.002(4) -0.007(4) -0.002(3)
C173 0.043(5) 0.026(4) 0.053(6) 0.000(4) -0.003(4) -0.002(4)
N174 0.032(4) 0.027(4) 0.059(5) 0.002(4) -0.005(3) -0.002(3)
C175 0.041(5) 0.028(5) 0.060(6) 0.003(4) -0.001(4) 0.000(4)
N176 0.039(4) 0.028(4) 0.059(5) 0.002(4) -0.008(4) 0.000(3)
N201 0.051(5) 0.040(5) 0.055(5) 0.011(4) -0.009(4) -0.001(4)
C202 0.060(8) 0.058(8) 0.092(11) 0.020(8) 0.008(7) 0.018(7)
C203 0.054(7) 0.053(8) 0.085(10) 0.021(7) 0.015(7) 0.005(6)
C204 0.046(5) 0.040(6) 0.047(5) 0.005(4) -0.007(4) -0.003(4)
C205 0.039(5) 0.042(6) 0.060(6) 0.008(5) -0.004(5) 0.002(4)
C206 0.051(6) 0.048(6) 0.051(6) 0.002(5) -0.007(5) -0.001(5)
N211 0.063(6) 0.041(5) 0.054(5) 0.003(4) 0.011(4) 0.006(4)
C212 0.103(14) 0.068(10) 0.121(17) 0.048(11) 0.054(13) 0.036(10)
C213 0.089(11) 0.058(9) 0.103(13) 0.036(9) 0.039(10) 0.025(8)
C214 0.045(5) 0.041(6) 0.055(6) 0.006(5) -0.002(5) -0.004(4)
C215 0.057(7) 0.061(8) 0.077(9) 0.024(7) 0.020(6) 0.009(6)
C216 0.064(7) 0.056(8) 0.075(8) 0.028(7) 0.018(7) 0.021(6)
N221 0.042(5) 0.040(5) 0.052(5) -0.004(4) -0.009(4) 0.007(4)
C222 0.058(7) 0.058(8) 0.061(7) -0.004(6) -0.014(6) 0.019(6)
C223 0.060(7) 0.071(9) 0.047(6) 0.002(6) -0.002(5) 0.024(6)
C224 0.037(5) 0.038(5) 0.054(6) 0.003(5) -0.005(4) 0.005(4)
C225 0.044(6) 0.046(6) 0.051(6) 0.005(5) -0.002(4) -0.002(5)
C226 0.040(5) 0.044(6) 0.055(6) 0.006(5) -0.005(4) -0.002(4)
C231 0.034(4) 0.040(5) 0.044(5) 0.002(4) -0.008(4) -0.004(4)
N232 0.040(4) 0.034(4) 0.055(5) 0.007(4) -0.007(4) 0.001(3)
C233 0.031(4) 0.039(5) 0.057(6) 0.002(5) 0.001(4) -0.005(4)
N234 0.040(4) 0.041(5) 0.057(5) 0.005(4) -0.005(4) 0.001(4)
C235 0.035(4) 0.033(5) 0.050(5) 0.005(4) -0.006(4) 0.001(4)
N236 0.041(4) 0.043(5) 0.046(4) 0.000(4) -0.006(3) 0.002(4)
N241 0.050(5) 0.037(5) 0.062(6) 0.001(4) 0.003(4) -0.003(4)
C242 0.053(6) 0.035(6) 0.078(8) 0.011(6) -0.001(6) -0.002(5)
C243 0.043(5) 0.029(5) 0.072(7) 0.005(5) -0.003(5) 0.001(4)
C244 0.044(5) 0.037(6) 0.055(6) 0.003(5) -0.001(5) 0.002(4)
C245 0.049(6) 0.028(5) 0.064(6) 0.013(5) 0.005(5) 0.007(4)
C246 0.062(7) 0.037(6) 0.067(8) 0.007(5) 0.001(6) 0.001(5)
N251 0.039(4) 0.041(5) 0.049(5) 0.004(4) -0.003(4) 0.003(4)
C252 0.049(6) 0.040(6) 0.058(7) 0.004(5) -0.012(5) 0.000(5)
C253 0.050(6) 0.038(6) 0.062(7) 0.001(5) -0.015(5) 0.001(5)
C254 0.037(5) 0.035(5) 0.049(5) 0.001(4) -0.008(4) 0.004(4)
C255 0.047(6) 0.042(6) 0.060(7) 0.010(5) -0.015(5) 0.004(5)
C256 0.051(6) 0.042(6) 0.061(7) 0.011(5) -0.016(5) 0.002(5)
N261 0.054(6) 0.034(5) 0.068(6) 0.002(4) -0.026(5) 0.003(4)
C262 0.080(10) 0.022(5) 0.110(13) 0.009(6) -0.060(10) -0.009(5)
C263 0.060(8) 0.038(6) 0.093(11) 0.007(6) -0.048(8) -0.012(5)
C264 0.041(5) 0.032(5) 0.060(6) -0.005(5) -0.011(5) 0.000(4)
C265 0.047(6) 0.030(5) 0.070(7) 0.008(5) -0.014(5) 0.004(4)
C266 0.046(6) 0.035(5) 0.058(6) -0.001(5) -0.011(5) 0.008(4)
C271 0.034(5) 0.035(5) 0.053(5) 0.002(4) -0.004(4) 0.007(4)
N272 0.040(4) 0.038(5) 0.052(5) -0.003(4) -0.003(4) 0.006(3)
C273 0.034(4) 0.037(5) 0.050(5) -0.001(4) -0.005(4) 0.009(4)
N274 0.040(4) 0.029(4) 0.051(5) -0.006(4) -0.009(4) 0.006(3)
C275 0.030(4) 0.029(5) 0.063(6) -0.001(4) -0.004(4) 0.009(3)
N276 0.042(4) 0.028(4) 0.060(5) 0.001(4) -0.008(4) 0.000(3)
C301 0.120(17) 0.083(14) 0.124(18) 0.008(13) 0.027(15) 0.014(13)
C302 0.15(2) 0.13(2) 0.114(18) 0.017(17) -0.019(17) 0.055(19)
C303 0.088(13) 0.096(16) 0.15(2) 0.013(15) 0.006(14) 0.016(12)
C304 0.063(10) 0.15(2) 0.105(15) 0.013(15) 0.002(10) -0.004(12)
C305 0.065(9) 0.109(14) 0.096(12) 0.002(11) 0.026(9) 0.000(9)
C306 0.080(11) 0.104(15) 0.124(16) 0.000(13) 0.043(11) -0.008(11)
C307 0.065(9) 0.088(12) 0.112(14) 0.010(11) 0.015(9) 0.007(9)
C308 0.060(9) 0.117(16) 0.106(14) 0.009(12) 0.009(9) -0.021(10)
O309 0.083(8) 0.110(12) 0.102(10) 0.015(9) 0.022(7) 0.001(8)
O310 0.35(5) 0.12(2) 0.13(2) 0.020(17) -0.03(3) 0.09(3)
C311 0.079(16) 0.42(7) 0.15(3) 0.00(4) 0.031(19) 0.07(3)
C312 0.080(14) 0.25(4) 0.105(18) -0.04(2) 0.033(13) -0.05(2)
C313 0.100(16) 0.100(17) 0.20(3) -0.028(19) 0.09(2) -0.014(14)
C314 0.097(16) 0.13(2) 0.14(2) 0.03(2) 0.041(16) 0.003(16)
O315 0.087(10) 0.148(18) 0.116(13) 0.038(13) 0.014(9) -0.018(11)
C351 0.17(4) 0.19(4) 0.22(4) -0.03(4) 0.08(3) -0.02(4)
C352 0.16(3) 0.18(4) 0.17(3) -0.04(3) 0.07(3) -0.03(3)
C353 0.11(2) 0.11(2) 0.13(2) 0.023(19) 0.046(19) -0.031(18)
C354 0.116(19) 0.054(11) 0.107(18) 0.016(12) 0.056(16) -0.015(12)
C355 0.14(2) 0.086(19) 0.20(3) 0.04(2) 0.10(2) 0.025(18)
C356 0.18(3) 0.13(3) 0.25(4) -0.02(3) 0.13(3) -0.02(3)
C357 0.23(4) 0.08(2) 0.30(5) -0.01(3) 0.17(3) 0.01(3)
C358 0.20(3) 0.12(3) 0.26(4) 0.10(3) 0.16(3) 0.07(2)
O359 0.14(2) 0.17(3) 0.23(3) 0.09(3) 0.10(2) 0.07(2)
O360 0.23(4) 0.36(7) 0.17(4) 0.03(4) 0.02(3) -0.21(5)
C361 0.14(3) 0.09(2) 0.10(2) 0.020(18) 0.00(2) -0.05(2)
C362 0.12(3) 0.16(4) 0.19(5) 0.06(4) 0.09(3) 0.00(3)
C363 0.19(5) 0.11(4) 0.38(9) -0.04(5) 0.16(6) 0.00(4)
C364 0.34(7) 0.08(3) 0.52(9) -0.04(5) 0.34(6) -0.05(4)
O365 0.39(6) 0.21(4) 0.43(7) 0.22(5) 0.28(5) 0.22(4)
C401 0.07(2) 0.14(4) 0.13(3) 0.01(3) 0.00(2) -0.01(2)
C402 0.14(3) 0.14(4) 0.11(3) -0.01(3) 0.01(3) -0.05(3)
C403 0.18(4) 0.15(4) 0.08(2) -0.03(3) 0.04(3) -0.05(3)
C404 0.18(4) 0.11(3) 0.08(2) -0.02(2) 0.04(2) -0.05(3)
C405 0.14(3) 0.14(3) 0.11(2) -0.01(3) 0.04(2) -0.01(3)
C406 0.10(2) 0.15(3) 0.10(2) 0.00(2) 0.03(2) 0.01(2)
C407 0.11(3) 0.12(3) 0.12(3) 0.00(3) 0.03(2) 0.00(3)
C408 0.14(3) 0.14(4) 0.12(3) -0.01(3) 0.05(3) -0.01(3)
O409 0.15(3) 0.14(3) 0.14(3) -0.01(3) 0.05(3) -0.01(3)
O410 0.086(18) 0.14(3) 0.09(2) 0.03(2) -0.004(15) -0.014(19)
C411 0.32(10) 0.12(6) 0.17(7) 0.05(5) 0.06(7) -0.01(7)
C412 0.29(8) 0.07(3) 0.12(4) 0.01(3) 0.11(5) 0.02(4)
C413 0.10(3) 0.21(7) 0.10(3) 0.02(4) 0.00(3) 0.03(4)
C414 0.18(6) 0.09(4) 0.21(7) -0.05(4) 0.00(6) 0.01(4)
O415 0.30(7) 0.22(6) 0.23(6) -0.06(5) 0.20(5) -0.08(6)
C451 0.11(3) 0.11(4) 0.12(4) 0.00(3) 0.02(3) 0.01(3)
C452 0.11(3) 0.13(3) 0.09(3) -0.02(3) 0.07(2) 0.01(3)
C453 0.053(16) 0.033(13) 0.10(2) -0.002(15) 0.051(17) 0.009(12)
C454 0.08(2) 0.07(2) 0.14(3) 0.02(3) 0.06(2) 0.02(2)
C455 0.08(2) 0.08(2) 0.09(2) 0.01(2) 0.03(2) 0.01(2)
C456 0.11(3) 0.10(3) 0.10(3) 0.03(2) 0.00(2) -0.03(2)
C457 0.10(3) 0.08(3) 0.12(3) 0.01(3) 0.02(3) -0.01(3)
C458 0.13(3) 0.07(3) 0.13(4) 0.03(3) 0.03(3) 0.01(3)
O459 0.10(3) 0.08(2) 0.12(3) 0.00(2) 0.01(2) -0.02(2)
O460 0.16(6) 0.32(10) 0.22(8) -0.06(8) 0.12(6) -0.06(7)
C461 0.15(6) 0.12(5) 0.15(6) 0.05(5) 0.10(5) 0.04(5)
C462 0.07(2) 0.06(2) 0.12(4) 0.02(2) 0.06(3) 0.027(19)
C463 0.12(5) 0.23(8) 0.11(4) -0.06(5) 0.06(4) -0.12(5)
C464 0.12(5) 0.14(6) 0.08(3) -0.04(4) 0.02(3) -0.06(4)
O465 0.09(3) 0.11(3) 0.16(5) 0.06(3) 0.03(3) 0.06(3)
C801 0.11(2) 0.16(3) 0.12(2) -0.01(2) 0.017(16) 0.00(2)
C802 0.15(2) 0.16(3) 0.113(18) -0.027(19) 0.046(17) -0.05(2)
C803 0.118(19) 0.21(3) 0.086(14) -0.008(18) -0.001(13) -0.07(2)
C804 0.20(3) 0.24(4) 0.17(3) -0.05(3) -0.03(3) -0.07(3)
O805 0.18(3) 0.36(6) 0.13(2) 0.07(3) 0.00(2) -0.05(3)
O806 0.29(4) 0.30(4) 0.25(4) 0.01(3) -0.12(3) -0.13(3)
C807 0.34(5) 0.32(6) 0.27(5) 0.11(5) -0.12(5) -0.17(5)
C808 0.37(8) 0.47(10) 0.28(8) 0.10(8) -0.13(7) -0.28(7)
C90A 0.13(3) 0.21(4) 0.20(4) 0.05(4) -0.01(3) -0.05(4)
C90B 0.10(3) 0.17(4) 0.23(5) 0.09(4) -0.05(3) -0.07(3)
C90C 0.14(4) 0.20(5) 0.22(5) 0.05(4) -0.05(4) -0.08(4)
C90D 0.14(3) 0.22(5) 0.18(4) 0.00(4) -0.05(3) -0.02(4)
C90E 0.065(19) 0.21(4) 0.11(3) 0.00(3) -0.05(2) 0.03(3)
C90F 0.015(9) 0.18(4) 0.11(2) 0.05(2) 0.010(11) 0.017(15)
C91A 0.13(4) 0.16(4) 0.23(5) -0.06(4) -0.07(4) 0.06(3)
C91B 0.033(9) 0.072(15) 0.048(10) -0.042(11) -0.032(8) 0.027(10)
C91C 0.12(4) 0.19(4) 0.15(4) -0.01(4) -0.03(4) -0.02(4)
C91D 0.22(5) 0.19(5) 0.23(5) -0.03(5) -0.06(5) -0.04(5)
C91E 0.22(5) 0.20(6) 0.28(6) -0.04(6) -0.09(5) 0.02(5)
C91F 0.19(5) 0.22(5) 0.30(6) -0.05(5) -0.07(5) 0.04(5)
C92A 0.13(4) 0.36(7) 0.13(4) -0.04(5) 0.01(4) -0.01(5)
C92B 0.18(5) 0.37(7) 0.16(4) 0.00(5) 0.01(4) 0.00(5)
C92C 0.10(3) 0.35(6) 0.09(3) 0.02(4) 0.05(2) 0.02(4)
C92D 0.16(4) 0.37(6) 0.13(4) 0.00(4) 0.00(4) 0.01(5)
C92E 0.13(4) 0.36(6) 0.07(2) -0.05(3) 0.04(2) 0.02(4)
C92F 0.11(4) 0.37(6) 0.07(3) -0.05(4) 0.04(2) -0.03(4)
C93A 0.084(18) 0.10(2) 0.028(9) -0.027(12) 0.000(10) 0.037(16)
C93B 0.16(3) 0.08(2) 0.09(2) 0.035(19) 0.04(2) 0.04(2)
C93C 0.13(3) 0.10(3) 0.12(3) -0.03(2) 0.01(3) -0.01(3)
C93D 0.070(15) 0.11(2) 0.050(11) -0.047(13) 0.042(11) -0.052(15)
C93E 0.15(4) 0.12(3) 0.13(3) -0.08(3) 0.03(3) -0.04(3)
C93F 0.18(4) 0.15(4) 0.14(4) -0.05(3) 0.03(3) 0.00(4)
C94A 0.27(6) 0.24(6) 0.19(5) -0.03(5) 0.04(5) 0.00(5)
C94B 0.30(6) 0.25(6) 0.21(5) -0.01(5) 0.04(5) 0.01(6)
C94C 0.32(6) 0.24(6) 0.17(5) -0.01(5) 0.08(5) 0.04(5)
C94D 0.30(6) 0.18(5) 0.10(3) -0.01(3) 0.11(3) 0.04(5)
C94E 0.26(6) 0.17(4) 0.06(2) -0.03(3) 0.06(3) 0.01(4)
C94F 0.27(6) 0.20(5) 0.15(4) -0.04(4) 0.02(4) 0.00(5)
C95A 0.09(3) 0.12(5) 0.13(4) 0.05(4) 0.03(3) -0.01(3)
C95B 0.05(2) 0.14(4) 0.11(4) 0.07(3) 0.03(2) -0.01(3)
C95C 0.04(2) 0.12(4) 0.11(4) 0.01(3) 0.02(2) 0.00(3)
C95D 0.08(3) 0.12(4) 0.09(3) 0.03(3) 0.06(3) 0.02(3)
C95E 0.13(4) 0.13(5) 0.12(4) 0.03(4) 0.01(4) 0.00(4)
C95F 0.12(4) 0.12(5) 0.15(5) 0.02(5) 0.01(4) -0.02(4)
C96A 0.20(5) 0.24(6) 0.23(5) 0.07(5) 0.00(4) -0.01(5)
C96B 0.10(3) 0.18(5) 0.15(4) 0.08(4) 0.00(3) 0.01(3)
C96C 0.21(5) 0.25(6) 0.21(5) 0.05(5) 0.00(4) 0.03(5)
C96D 0.26(5) 0.29(6) 0.24(6) 0.06(6) 0.02(5) 0.02(5)
C96E 0.27(6) 0.30(6) 0.26(6) 0.07(6) 0.03(5) 0.02(5)
C96F 0.24(5) 0.28(6) 0.25(6) 0.06(5) 0.02(5) -0.01(5)
C97A 0.09(4) 0.08(4) 0.12(5) 0.01(4) -0.01(4) -0.03(3)
C97B 0.07(4) 0.07(4) 0.08(4) 0.02(3) -0.05(3) 0.01(3)
C97C 0.13(5) 0.11(5) 0.12(5) 0.04(4) 0.01(4) 0.01(4)
C97D 0.14(5) 0.11(5) 0.12(5) 0.07(4) 0.03(4) 0.02(4)
C97E 0.09(4) 0.08(4) 0.12(5) 0.05(4) 0.04(4) 0.01(4)
C97F 0.06(4) 0.08(4) 0.11(5) 0.04(4) -0.01(4) -0.03(3)
C98A 0.23(6) 0.14(4) 0.17(5) -0.02(4) -0.02(5) 0.03(4)
C98B 0.28(6) 0.16(5) 0.19(5) -0.03(5) -0.04(5) 0.02(5)
C98C 0.27(6) 0.16(5) 0.19(5) 0.00(5) -0.03(5) 0.02(5)
C98D 0.22(5) 0.16(5) 0.18(4) -0.01(4) 0.00(4) 0.03(4)
C98E 0.13(3) 0.11(3) 0.08(2) 0.042(19) 0.07(2) 0.07(2)
C98F 0.20(5) 0.14(4) 0.15(4) 0.04(3) 0.05(4) 0.05(4)

loop_
_atom_type_symbol
_atom_type_description
_atom_type_scat_dispersion_real
_atom_type_scat_dispersion_imag
_atom_type_scat_source
C C 0.0181 0.0091 'International Tables Vol C Tables 4.2.6.8 and 6.1.1.4'
H H 0.0000 0.0000 'International Tables Vol C Tables 4.2.6.8 and 6.1.1.4'
N N 0.0311 0.0180 'International Tables Vol C Tables 4.2.6.8 and 6.1.1.4'
I I -0.3257 6.8362 'International Tables Vol C Tables 4.2.6.8 and 6.1.1.4'
Zn Zn -1.5491 0.6778 'International Tables Vol C Tables 4.2.6.8 and 6.1.1.4'
O O 0.0492 0.0322 'International Tables Vol C Tables 4.2.6.8 and 6.1.1.4'

loop_
_geom_angle_atom_site_label_1
_geom_angle_atom_site_label_2
_geom_angle_atom_site_label_3
_geom_angle
_geom_angle_site_symmetry_1
_geom_angle_site_symmetry_3
N101 Zn1 N161 99.8(5) . 3_545
N101 Zn1 I11 110.2(4) . .
N161 Zn1 I11 105.0(4) 3_545 .
N101 Zn1 I12 109.0(4) . .
N161 Zn1 I12 112.1(4) 3_545 .
I11 Zn1 I12 118.9(3) . .
N101 Zn1 I14 106.7(4) . .
N161 Zn1 I14 107.9(5) 3_545 .
N101 Zn1 I13 105.2(5) . .
N161 Zn1 I13 107.2(4) 3_545 .
I14 Zn1 I13 126.9(7) . .
N141 Zn2 N111 103.2(4) . .
N141 Zn2 I23 110.7(4) . .
N111 Zn2 I23 107.0(4) . .
N141 Zn2 I22 106.5(3) . .
N111 Zn2 I22 111.1(4) . .
N141 Zn2 I24 104.2(4) . .
N111 Zn2 I24 104.0(5) . .
I23 Zn2 I24 125.5(4) . .
N141 Zn2 I21 107.6(3) . .
N111 Zn2 I21 108.2(4) . .
I22 Zn2 I21 119.0(2) . .
N261 Zn3 N121 96.2(4) 3_546 .
N261 Zn3 I32 106.7(6) 3_546 .
N121 Zn3 I32 108.1(6) . .
N261 Zn3 I31 103.7(7) 3_546 .
N121 Zn3 I31 107.6(5) . .
I32 Zn3 I31 129.5(6) . .
N261 Zn3 I34 112.6(4) 3_546 .
N121 Zn3 I34 106.0(4) . .
N261 Zn3 I33 104.9(5) 3_546 .
N121 Zn3 I33 107.0(4) . .
I34 Zn3 I33 126.07(14) . .
N151 Zn4 N201 98.3(6) . .
N151 Zn4 I42 114.5(6) . .
N201 Zn4 I42 109.2(5) . .
N151 Zn4 I41 98.9(6) . .
N201 Zn4 I41 105.3(5) . .
I42 Zn4 I41 126.8(4) . .
N201 Zn4A N151 94.0(7) . .
N201 Zn4A I43 112.5(8) . .
N151 Zn4A I43 110.8(9) . .
N201 Zn4A I44 102.6(7) . .
N151 Zn4A I44 103.9(7) . .
I43 Zn4A I44 127.6(8) . .
N211 Zn5 N241 101.0(5) . .
N211 Zn5 I53 109.6(5) . .
N241 Zn5 I53 107.9(4) . .
N211 Zn5 I52 107.3(4) . .
N241 Zn5 I52 111.9(4) . .
N211 Zn5 I54 105.0(6) . .
N241 Zn5 I54 104.8(6) . .
I53 Zn5 I54 125.9(5) . .
N211 Zn5 I51 105.9(4) . .
N241 Zn5 I51 108.4(3) . .
I52 Zn5 I51 120.3(2) . .
N221 Zn6 N251 102.9(4) 3 .
N221 Zn6 I62 109.6(3) 3 .
N251 Zn6 I62 107.2(3) . .
N221 Zn6 I61 105.0(3) 3 .
N251 Zn6 I61 107.9(3) . .
I62 Zn6 I61 122.55(8) . .
C102 N101 C106 117.5(11) . .
C102 N101 Zn1 119.9(9) . .
C106 N101 Zn1 122.5(9) . .
N101 C102 C103 125.1(12) . .
N101 C102 H102 117.5 . .
C103 C102 H102 117.5 . .
C102 C103 C104 118.3(12) . .
C102 C103 H103 120.9 . .
C104 C103 H103 120.9 . .
C103 C104 C105 116.4(12) . .
C103 C104 C131 122.3(11) . .
C105 C104 C131 121.3(12) . .
C106 C105 C104 121.2(12) . .
C106 C105 H105 119.4 . .
C104 C105 H105 119.4 . .
C105 C106 N101 121.5(12) . .
C105 C106 H106 119.3 . .
N101 C106 H106 119.3 . .
C116 N111 C112 119.0(12) . .
C116 N111 Zn2 118.2(10) . .
C112 N111 Zn2 122.8(10) . .
N111 C112 C113 122.2(13) . .
N111 C112 H112 118.9 . .
C113 C112 H112 118.9 . .
C114 C113 C112 118.4(12) . .
C114 C113 H113 120.8 . .
C112 C113 H113 120.8 . .
C115 C114 C113 119.6(13) . .
C115 C114 C133 118.4(13) . .
C113 C114 C133 122.0(10) . .
C114 C115 C116 117.9(16) . .
C114 C115 H115 121.1 . .
C116 C115 H115 121.1 . .
N111 C116 C115 122.9(14) . .
N111 C116 H116 118.6 . .
C115 C116 H116 118.6 . .
C126 N121 C122 119.0(12) . .
C126 N121 Zn3 123.5(10) . .
C122 N121 Zn3 117.4(10) . .
N121 C122 C123 122.1(15) . .
N121 C122 H122 119.0 . .
C123 C122 H122 119.0 . .
C122 C123 C124 119.5(16) . .
C122 C123 H123 120.2 . .
C124 C123 H123 120.2 . .
C123 C124 C125 118.0(12) . .
C123 C124 C135 121.0(13) . .
C125 C124 C135 120.9(11) . .
C124 C125 C126 119.1(12) . .
C124 C125 H125 120.4 . .
C126 C125 H125 120.4 . .
N121 C126 C125 122.2(13) . .
N121 C126 H126 118.9 . .
C125 C126 H126 118.9 . .
N136 C131 N132 125.9(13) . .
N136 C131 C104 117.7(12) . .
N132 C131 C104 116.4(11) . .
C133 N132 C131 114.6(11) . .
N132 C133 N134 125.9(11) . .
N132 C133 C114 117.9(10) . .
N134 C133 C114 116.1(11) . .
C133 N134 C135 113.5(11) . .
N136 C135 N134 125.3(11) . .
N136 C135 C124 116.5(11) . .
N134 C135 C124 118.2(11) . .
C131 N136 C135 114.5(11) . .
C142 N141 C146 117.5(10) . .
C142 N141 Zn2 121.6(8) . .
C146 N141 Zn2 120.9(8) . .
N141 C142 C143 123.8(12) . .
N141 C142 H142 118.1 . .
C143 C142 H142 118.1 . .
C144 C143 C142 117.7(12) . .
C144 C143 H143 121.1 . .
C142 C143 H143 121.1 . .
C143 C144 C145 119.7(11) . .
C143 C144 C171 122.8(11) . .
C145 C144 C171 117.6(11) . .
C146 C145 C144 117.4(12) . .
C146 C145 H145 121.3 . .
C144 C145 H145 121.3 . .
N141 C146 C145 123.9(12) . .
N141 C146 H146 118.1 . .
C145 C146 H146 118.1 . .
C152 N151 C156 119.0(11) . .
C152 N151 Zn4 118.9(9) . .
C156 N151 Zn4 122.1(10) . .
C152 N151 Zn4A 112.0(10) . .
C156 N151 Zn4A 128.5(11) . .
N151 C152 C153 123.4(12) . .
N151 C152 H152 118.3 . .
C153 C152 H152 118.3 . .
C154 C153 C152 117.3(13) . .
C154 C153 H153 121.3 . .
C152 C153 H153 121.3 . .
C155 C154 C153 119.2(11) . .
C155 C154 C173 122.1(10) . .
C153 C154 C173 118.7(11) . .
C154 C155 C156 118.8(11) . .
C154 C155 H155 120.6 . .
C156 C155 H155 120.6 . .
N151 C156 C155 122.2(12) . .
N151 C156 H156 118.9 . .
C155 C156 H156 118.9 . .
C166 N161 C162 119.4(10) . .
C166 N161 Zn1 117.8(8) . 3_455
C162 N161 Zn1 122.8(8) . 3_455
C163 C162 N161 121.9(11) . .
C163 C162 H162 119.1 . .
N161 C162 H162 119.1 . .
C162 C163 C164 119.4(12) . .
C162 C163 H163 120.3 . .
C164 C163 H163 120.3 . .
C165 C164 C163 117.9(11) . .
C165 C164 C175 119.0(11) . .
C163 C164 C175 123.1(11) . .
C166 C165 C164 120.0(11) . .
C166 C165 H165 120.0 . .
C164 C165 H165 120.0 . .
N161 C166 C165 121.3(11) . .
N161 C166 H166 119.3 . .
C165 C166 H166 119.3 . .
N172 C171 N176 124.4(11) . .
N172 C171 C144 117.5(10) . .
N176 C171 C144 118.1(11) . .
C171 N172 C173 115.0(10) . .
N174 C173 N172 125.9(11) . .
N174 C173 C154 116.8(10) . .
N172 C173 C154 117.3(10) . .
C173 N174 C175 114.8(9) . .
N174 C175 N176 124.5(10) . .
N174 C175 C164 116.2(10) . .
N176 C175 C164 119.2(11) . .
C171 N176 C175 115.1(10) . .
C202 N201 C206 119.5(12) . .
C202 N201 Zn4 113.2(10) . .
C206 N201 Zn4 127.2(10) . .
C202 N201 Zn4A 124.0(11) . .
C206 N201 Zn4A 116.4(11) . .
N201 C202 C203 123.2(14) . .
N201 C202 H202 118.4 . .
C203 C202 H202 118.4 . .
C204 C203 C202 117.0(14) . .
C204 C203 H203 121.5 . .
C202 C203 H203 121.5 . .
C205 C204 C203 119.9(12) . .
C205 C204 C231 120.9(11) . .
C203 C204 C231 119.2(12) . .
C204 C205 C206 118.2(12) . .
C204 C205 H205 120.9 . .
C206 C205 H205 120.9 . .
N201 C206 C205 122.1(13) . .
N201 C206 H206 118.9 . .
C205 C206 H206 118.9 . .
C212 N211 C216 118.1(14) . .
C212 N211 Zn5 119.8(11) . .
C216 N211 Zn5 121.8(10) . .
N211 C212 C213 124.4(16) . .
N211 C212 H212 117.8 . .
C213 C212 H212 117.8 . .
C212 C213 C214 118.3(15) . .
C212 C213 H213 120.8 . .
C214 C213 H213 120.8 . .
C215 C214 C213 117.2(14) . .
C215 C214 C233 122.4(12) . .
C213 C214 C233 120.0(13) . .
C214 C215 C216 120.2(13) . .
C214 C215 H215 119.9 . .
C216 C215 H215 119.9 . .
N211 C216 C215 121.1(13) . .
N211 C216 H216 119.5 . .
C215 C216 H216 119.5 . .
C226 N221 C222 118.6(11) . .
C226 N221 Zn6 124.3(10) . 3_445
C222 N221 Zn6 117.1(9) . 3_445
N221 C222 C223 121.8(13) . .
N221 C222 H222 119.1 . .
C223 C222 H222 119.1 . .
C222 C223 C224 120.0(14) . .
C222 C223 H223 120.0 . .
C224 C223 H223 120.0 . .
C225 C224 C223 118.3(11) . .
C225 C224 C235 122.0(11) . .
C223 C224 C235 119.6(12) . .
C224 C225 C226 119.0(12) . .
C224 C225 H225 120.5 . .
C226 C225 H225 120.5 . .
N221 C226 C225 122.0(13) . .
N221 C226 H226 119.0 . .
C225 C226 H226 119.0 . .
N232 C231 N236 126.2(11) . .
N232 C231 C204 116.4(11) . .
N236 C231 C204 117.4(11) . .
C231 N232 C233 115.5(10) . .
N234 C233 N232 122.7(11) . .
N234 C233 C214 120.0(11) . .
N232 C233 C214 117.3(11) . .
C233 N234 C235 115.4(11) . .
N236 C235 N234 126.6(11) . .
N236 C235 C224 117.4(11) . .
N234 C235 C224 116.0(10) . .
C235 N236 C231 113.3(11) . .
C246 N241 C242 119.1(12) . .
C246 N241 Zn5 123.0(9) . .
C242 N241 Zn5 117.9(9) . .
N241 C242 C243 122.2(13) . .
N241 C242 H242 118.9 . .
C243 C242 H242 118.9 . .
C244 C243 C242 118.8(12) . .
C244 C243 H243 120.6 . .
C242 C243 H243 120.6 . .
C243 C244 C245 119.1(11) . .
C243 C244 C271 120.0(11) . .
C245 C244 C271 120.9(11) . .
C246 C245 C244 117.5(12) . .
C246 C245 H245 121.2 . .
C244 C245 H245 121.2 . .
N241 C246 C245 123.2(13) . .
N241 C246 H246 118.4 . .
C245 C246 H246 118.4 . .
C252 N251 C256 118.8(10) . .
C252 N251 Zn6 120.2(9) . .
C256 N251 Zn6 120.8(8) . .
N251 C252 C253 121.5(12) . .
N251 C252 H252 119.3 . .
C253 C252 H252 119.3 . .
C254 C253 C252 119.7(11) . .
C254 C253 H253 120.2 . .
C252 C253 H253 120.2 . .
C253 C254 C255 118.6(11) . .
C253 C254 C273 119.9(10) . .
C255 C254 C273 121.5(11) . .
C256 C255 C254 120.0(12) . .
C256 C255 H255 120.0 . .
C254 C255 H255 120.0 . .
N251 C256 C255 121.4(11) . .
N251 C256 H256 119.3 . .
C255 C256 H256 119.3 . .
C266 N261 C262 117.7(11) . .
C266 N261 Zn3 125.9(9) . 3_454
C262 N261 Zn3 115.9(9) . 3_454
N261 C262 C263 124.1(12) . .
N261 C262 H262 117.9 . .
C263 C262 H262 117.9 . .
C262 C263 C264 118.0(14) . .
C262 C263 H263 121.0 . .
C264 C263 H263 121.0 . .
C263 C264 C265 118.7(12) . .
C263 C264 C275 118.7(11) . .
C265 C264 C275 122.6(10) . .
C266 C265 C264 119.4(11) . .
C266 C265 H265 120.3 . .
C264 C265 H265 120.3 . .
N261 C266 C265 122.0(12) . .
N261 C266 H266 119.0 . .
C265 C266 H266 119.0 . .
N276 C271 N272 125.5(11) . .
N276 C271 C244 114.9(10) . .
N272 C271 C244 119.5(10) . .
C273 N272 C271 113.3(10) . .
N274 C273 N272 126.1(10) . .
N274 C273 C254 116.4(10) . .
N272 C273 C254 117.6(10) . .
C273 N274 C275 115.7(10) . .
N276 C275 N274 123.6(10) . .
N276 C275 C264 116.6(10) . .
N274 C275 C264 119.8(10) . .
C275 N276 C271 115.7(10) . .
C302 C301 C306 112(2) . .
C302 C301 H30A 109.1 . .
C306 C301 H30A 109.1 . .
C302 C301 H30B 109.1 . .
C306 C301 H30B 109.1 . .
H30A C301 H30B 107.9 . .
O310 C302 C301 124(3) . .
O310 C302 C303 119(3) . .
C301 C302 C303 117(2) . .
C304 C303 C302 123(2) . .
C304 C303 H303 118.5 . .
C302 C303 H303 118.5 . .
C303 C304 C311 124(2) . .
C303 C304 C305 122(2) . .
C311 C304 C305 110(2) . .
O309 C305 C304 103.4(16) . .
O309 C305 C312 107(2) . .
C304 C305 C312 110(2) . .
O309 C305 C306 103.1(17) . .
C304 C305 C306 113.8(19) . .
C312 C305 C306 118.3(17) . .
C307 C306 C313 109(2) . .
C307 C306 C301 117(2) . .
C313 C306 C301 111(2) . .
C307 C306 C305 99.3(17) . .
C313 C306 C305 110(2) . .
C301 C306 C305 110(2) . .
C314 C307 C308 123(2) . .
C314 C307 C306 131(2) . .
C308 C307 C306 105.6(19) . .
O315 C308 O309 121(2) . .
O315 C308 C307 129(2) . .
O309 C308 C307 109.2(18) . .
C308 O309 C305 110.2(18) . .
C304 C311 H31A 109.5 . .
C304 C311 H31B 109.5 . .
H31A C311 H31B 109.5 . .
C304 C311 H31C 109.5 . .
H31A C311 H31C 109.5 . .
H31B C311 H31C 109.5 . .
C305 C312 H31D 109.5 . .
C305 C312 H31E 109.5 . .
H31D C312 H31E 109.5 . .
C305 C312 H31F 109.5 . .
H31D C312 H31F 109.5 . .
H31E C312 H31F 109.5 . .
C306 C313 H31G 109.5 . .
C306 C313 H31H 109.5 . .
H31G C313 H31H 109.5 . .
C306 C313 H31I 109.5 . .
H31G C313 H31I 109.5 . .
H31H C313 H31I 109.5 . .
C307 C314 H31J 120.0 . .
C307 C314 H31K 120.0 . .
H31J C314 H31K 120.0 . .
C352 C351 C356 106(3) . .
C352 C351 H35A 110.5 . .
C356 C351 H35A 110.5 . .
C352 C351 H35B 110.5 . .
C356 C351 H35B 110.5 . .
H35A C351 H35B 108.7 . .
O360 C352 C351 122(4) . .
O360 C352 C353 121(4) . .
C351 C352 C353 113(3) . .
C354 C353 C352 126(3) . .
C354 C353 H353 117.0 . .
C352 C353 H353 117.0 . .
C353 C354 C361 128(3) . .
C353 C354 C355 119(3) . .
C361 C354 C355 113(3) . .
O359 C355 C354 107(2) . .
O359 C355 C362 103(3) . .
C354 C355 C362 110(2) . .
O359 C355 C356 102(2) . .
C354 C355 C356 115(2) . .
C362 C355 C356 118(3) . .
C357 C356 C363 109(3) . .
C357 C356 C351 117(3) . .
C363 C356 C351 112(3) . .
C357 C356 C355 100(2) . .
C363 C356 C355 109(3) . .
C351 C356 C355 108(3) . .
C364 C357 C358 127(4) . .
C364 C357 C356 130(4) . .
C358 C357 C356 103(3) . .
O365 C358 O359 119(4) . .
O365 C358 C357 130(4) . .
O359 C358 C357 111(3) . .
C358 O359 C355 109(3) . .
C354 C361 H36A 109.5 . .
C354 C361 H36B 109.5 . .
H36A C361 H36B 109.5 . .
C354 C361 H36C 109.5 . .
H36A C361 H36C 109.5 . .
H36B C361 H36C 109.5 . .
C355 C362 H36D 109.5 . .
C355 C362 H36E 109.5 . .
H36D C362 H36E 109.5 . .
C355 C362 H36F 109.5 . .
H36D C362 H36F 109.5 . .
H36E C362 H36F 109.5 . .
C356 C363 H36G 109.5 . .
C356 C363 H36H 109.5 . .
H36G C363 H36H 109.5 . .
C356 C363 H36I 109.5 . .
H36G C363 H36I 109.5 . .
H36H C363 H36I 109.5 . .
C357 C364 H36J 120.0 . .
C357 C364 H36K 120.0 . .
H36J C364 H36K 120.0 . .
C402 C401 C406 110(3) . .
C402 C401 H40A 109.6 . .
C406 C401 H40A 109.6 . .
C402 C401 H40B 109.6 . .
C406 C401 H40B 109.6 . .
H40A C401 H40B 108.1 . .
O410 C402 C401 123(4) . .
O410 C402 C403 116(3) . .
C401 C402 C403 114(3) . .
C404 C403 C402 126(3) . .
C404 C403 H403 117.2 . .
C402 C403 H403 117.2 . .
C403 C404 C411 124(4) . .
C403 C404 C405 114(3) . .
C411 C404 C405 118(3) . .
O409 C405 C412 105(3) . .
O409 C405 C404 105(3) . .
C412 C405 C404 106(3) . .
O409 C405 C406 104(2) . .
C412 C405 C406 117(3) . .
C404 C405 C406 118(3) . .
C407 C406 C413 109(3) . .
C407 C406 C401 118(3) . .
C413 C406 C401 109(3) . .
C407 C406 C405 99(2) . .
C413 C406 C405 110(3) . .
C401 C406 C405 111(3) . .
C414 C407 C408 126(4) . .
C414 C407 C406 129(4) . .
C408 C407 C406 105(3) . .
O415 C408 O409 115(4) . .
O415 C408 C407 132(4) . .
O409 C408 C407 110(3) . .
C408 O409 C405 109(3) . .
C404 C411 H41A 109.5 . .
C404 C411 H41B 109.5 . .
H41A C411 H41B 109.5 . .
C404 C411 H41C 109.5 . .
H41A C411 H41C 109.5 . .
H41B C411 H41C 109.5 . .
C405 C412 H41D 109.5 . .
C405 C412 H41E 109.5 . .
H41D C412 H41E 109.5 . .
C405 C412 H41F 109.5 . .
H41D C412 H41F 109.5 . .
H41E C412 H41F 109.5 . .
C406 C413 H41G 109.5 . .
C406 C413 H41H 109.5 . .
H41G C413 H41H 109.5 . .
C406 C413 H41I 109.5 . .
H41G C413 H41I 109.5 . .
H41H C413 H41I 109.5 . .
C407 C414 H41J 120.0 . .
C407 C414 H41K 120.0 . .
H41J C414 H41K 120.0 . .
C452 C451 C456 111(3) . .
C452 C451 H45A 109.3 . .
C456 C451 H45A 109.3 . .
C452 C451 H45B 109.3 . .
C456 C451 H45B 109.3 . .
H45A C451 H45B 108.0 . .
O460 C452 C451 123(4) . .
O460 C452 C453 115(4) . .
C451 C452 C453 114(3) . .
C454 C453 C452 129(3) . .
C454 C453 H453 115.7 . .
C452 C453 H453 115.7 . .
C453 C454 C461 123(3) . .
C453 C454 C455 119(3) . .
C461 C454 C455 118(3) . .
O459 C455 C454 107(3) . .
O459 C455 C462 107(3) . .
C454 C455 C462 107(3) . .
O459 C455 C456 103(2) . .
C454 C455 C456 114(3) . .
C462 C455 C456 117(3) . .
C457 C456 C463 108(3) . .
C457 C456 C451 119(3) . .
C463 C456 C451 110(3) . .
C457 C456 C455 100(2) . .
C463 C456 C455 109(3) . .
C451 C456 C455 110(3) . .
C464 C457 C458 126(4) . .
C464 C457 C456 129(4) . .
C458 C457 C456 105(3) . .
O465 C458 O459 117(4) . .
O465 C458 C457 133(4) . .
O459 C458 C457 110(3) . .
C458 O459 C455 108(3) . .
C454 C461 H46A 109.5 . .
C454 C461 H46B 109.5 . .
H46A C461 H46B 109.5 . .
C454 C461 H46C 109.5 . .
H46A C461 H46C 109.5 . .
H46B C461 H46C 109.5 . .
C455 C462 H46D 109.5 . .
C455 C462 H46E 109.5 . .
H46D C462 H46E 109.5 . .
C455 C462 H46F 109.5 . .
H46D C462 H46F 109.5 . .
H46E C462 H46F 109.5 . .
C456 C463 H46G 109.5 . .
C456 C463 H46H 109.5 . .
H46G C463 H46H 109.5 . .
C456 C463 H46I 109.5 . .
H46G C463 H46I 109.5 . .
H46H C463 H46I 109.5 . .
C457 C464 H46J 120.0 . .
C457 C464 H46K 120.0 . .
H46J C464 H46K 120.0 . .
C801 C801 C802 122(3) 2_656 .
C801 C801 H801 118.9 2_656 .
C802 C801 H801 118.9 . .
C801 C802 C803 120(4) . .
C801 C802 H802 120.1 . .
C803 C802 H802 120.1 . .
C803 C803 C802 115(2) 2_656 .
C803 C803 C804 124(3) 2_656 .
C802 C803 C804 121(4) . .
O805 C804 O806 104(5) . .
O805 C804 C803 139(5) . .
O806 C804 C803 117(5) . .
C807 O806 C804 152(7) . .
O806 C807 C808 162(8) . .
O806 C807 H80A 95.6 . .
C808 C807 H80A 95.6 . .
O806 C807 H80B 95.6 . .
C808 C807 H80B 95.6 . .
H80A C807 H80B 103.3 . .
C807 C808 H80C 109.5 . .
C807 C808 H80D 109.5 . .
H80C C808 H80D 109.5 . .
C807 C808 H80E 109.5 . .
H80C C808 H80E 109.5 . .
H80D C808 H80E 109.5 . .
C90F C90A C90B 107(3) . .
C90F C90A H90A 110.4 . .
C90B C90A H90A 110.4 . .
C90F C90A H90B 110.4 . .
C90B C90A H90B 110.4 . .
H90A C90A H90B 108.6 . .
C90C C90B C90A 102(3) . .
C90C C90B H90C 111.4 . .
C90A C90B H90C 111.4 . .
C90C C90B H90D 111.4 . .
C90A C90B H90D 111.4 . .
H90C C90B H90D 109.2 . .
C90D C90C C90B 115(4) . .
C90D C90C H90E 108.5 . .
C90B C90C H90E 108.5 . .
C90D C90C H90F 108.5 . .
C90B C90C H90F 108.5 . .
H90E C90C H90F 107.5 . .
C90C C90D C90E 116(3) . .
C90C C90D H90G 108.4 . .
C90E C90D H90G 108.4 . .
C90C C90D H90H 108.4 . .
C90E C90D H90H 108.4 . .
H90G C90D H90H 107.5 . .
C90F C90E C90D 101(3) . .
C90F C90E H90I 111.7 . .
C90D C90E H90I 111.7 . .
C90F C90E H90J 111.7 . .
C90D C90E H90J 111.7 . .
H90I C90E H90J 109.4 . .
C90E C90F C90A 110(3) . .
C90E C90F H90K 109.7 . .
C90A C90F H90K 109.7 . .
C90E C90F H90L 109.7 . .
C90A C90F H90L 109.7 . .
H90K C90F H90L 108.2 . .
C91B C91A C91F 111(4) . .
C91B C91A H91A 109.5 . .
C91F C91A H91A 109.5 . .
C91B C91A H91B 109.5 . .
C91F C91A H91B 109.5 . .
H91A C91A H91B 108.1 . .
C91A C91B C91C 112(3) . .
C91A C91B H91C 109.1 . .
C91C C91B H91C 109.1 . .
C91A C91B H91D 109.1 . .
C91C C91B H91D 109.1 . .
H91C C91B H91D 107.8 . .
C91B C91C C91D 112(3) . .
C91B C91C H91E 109.3 . .
C91D C91C H91E 109.3 . .
C91B C91C H91F 109.3 . .
C91D C91C H91F 109.3 . .
H91E C91C H91F 107.9 . .
C91C C91D C91E 110(4) . .
C91C C91D H91G 109.6 . .
C91E C91D H91G 109.6 . .
C91C C91D H91H 109.6 . .
C91E C91D H91H 109.6 . .
H91G C91D H91H 108.1 . .
C91F C91E C91D 109(3) . .
C91F C91E H91I 109.8 . .
C91D C91E H91I 109.8 . .
C91F C91E H91J 109.8 . .
C91D C91E H91J 109.8 . .
H91I C91E H91J 108.2 . .
C91E C91F C91A 114(3) . .
C91E C91F H91K 108.8 . .
C91A C91F H91K 108.8 . .
C91E C91F H91L 108.8 . .
C91A C91F H91L 108.8 . .
H91K C91F H91L 107.7 . .
C92F C92A C92B 116(3) . .
C92F C92A H92A 108.3 . .
C92B C92A H92A 108.3 . .
C92F C92A H92B 108.3 . .
C92B C92A H92B 108.3 . .
H92A C92A H92B 107.4 . .
C92A C92B C92C 112(4) . .
C92A C92B H92C 109.1 . .
C92C C92B H92C 109.1 . .
C92A C92B H92D 109.1 . .
C92C C92B H92D 109.1 . .
H92C C92B H92D 107.9 . .
C92D C92C C92B 107(4) . .
C92D C92C H92E 110.2 . .
C92B C92C H92E 110.2 . .
C92D C92C H92F 110.2 . .
C92B C92C H92F 110.2 . .
H92E C92C H92F 108.5 . .
C92E C92D C92C 118(3) . .
C92E C92D H92G 107.9 . .
C92C C92D H92G 107.9 . .
C92E C92D H92H 107.9 . .
C92C C92D H92H 107.9 . .
H92G C92D H92H 107.2 . .
C92F C92E C92D 122(3) . .
C92F C92E H92I 106.9 . .
C92D C92E H92I 106.9 . .
C92F C92E H92J 106.9 . .
C92D C92E H92J 106.9 . .
H92I C92E H92J 106.7 . .
C92E C92F C92A 116(3) . .
C92E C92F H92K 108.2 . .
C92A C92F H92K 108.2 . .
C92E C92F H92L 108.2 . .
C92A C92F H92L 108.2 . .
H92K C92F H92L 107.4 . .
C93F C93A C93B 106(2) . .
C93F C93A H93A 110.6 . .
C93B C93A H93A 110.6 . .
C93F C93A H93B 110.6 . .
C93B C93A H93B 110.6 . .
H93A C93A H93B 108.7 . .
C93C C93B C93A 124(3) . .
C93C C93B H93C 106.3 . .
C93A C93B H93C 106.3 . .
C93C C93B H93D 106.3 . .
C93A C93B H93D 106.3 . .
H93C C93B H93D 106.4 . .
C93B C93C C93D 116(3) . .
C93B C93C H93E 108.2 . .
C93D C93C H93E 108.2 . .
C93B C93C H93F 108.2 . .
C93D C93C H93F 108.2 . .
H93E C93C H93F 107.4 . .
C93E C93D C93C 109(2) . .
C93E C93D H93G 109.9 . .
C93C C93D H93G 109.9 . .
C93E C93D H93H 109.9 . .
C93C C93D H93H 109.9 . .
H93G C93D H93H 108.3 . .
C93F C93E C93D 130(3) . .
C93F C93E H93I 104.9 . .
C93D C93E H93I 104.9 . .
C93F C93E H93J 104.9 . .
C93D C93E H93J 104.9 . .
H93I C93E H93J 105.8 . .
C93E C93F C93A 120(3) . .
C93E C93F H93K 107.3 . .
C93A C93F H93K 107.3 . .
C93E C93F H93L 107.3 . .
C93A C93F H93L 107.3 . .
H93K C93F H93L 106.9 . .
C94B C94A C94F 106(3) . .
C94B C94A H94A 110.6 . .
C94F C94A H94A 110.6 . .
C94B C94A H94B 110.6 . .
C94F C94A H94B 110.6 . .
H94A C94A H94B 108.8 . .
C94A C94B C94C 108(4) . .
C94A C94B H94C 110.2 . .
C94C C94B H94C 110.2 . .
C94A C94B H94D 110.2 . .
C94C C94B H94D 110.2 . .
H94C C94B H94D 108.5 . .
C94D C94C C94B 107(4) . .
C94D C94C H94E 110.3 . .
C94B C94C H94E 110.3 . .
C94D C94C H94F 110.3 . .
C94B C94C H94F 110.3 . .
H94E C94C H94F 108.6 . .
C94E C94D C94C 106(3) . .
C94E C94D H94G 110.6 . .
C94C C94D H94G 110.6 . .
C94E C94D H94H 110.6 . .
C94C C94D H94H 110.6 . .
H94G C94D H94H 108.7 . .
C94D C94E C94F 107(3) . .
C94D C94E H94I 110.3 . .
C94F C94E H94I 110.3 . .
C94D C94E H94J 110.3 . .
C94F C94E H94J 110.3 . .
H94I C94E H94J 108.6 . .
C94E C94F C94A 106(3) . .
C94E C94F H94K 110.5 . .
C94A C94F H94K 110.5 . .
C94E C94F H94L 110.5 . .
C94A C94F H94L 110.5 . .
H94K C94F H94L 108.7 . .
C95B C95A C95F 110(4) . .
C95B C95A H95A 109.6 . .
C95F C95A H95A 109.6 . .
C95B C95A H95B 109.6 . .
C95F C95A H95B 109.6 . .
H95A C95A H95B 108.1 . .
C95C C95B C95A 112(3) . .
C95C C95B H95C 109.2 . .
C95A C95B H95C 109.2 . .
C95C C95B H95D 109.2 . .
C95A C95B H95D 109.2 . .
H95C C95B H95D 107.9 . .
C95B C95C C95D 112(3) . .
C95B C95C H95E 109.2 . .
C95D C95C H95E 109.2 . .
C95B C95C H95F 109.2 . .
C95D C95C H95F 109.2 . .
H95E C95C H95F 107.9 . .
C95E C95D C95C 112(4) . .
C95E C95D H95G 109.1 . .
C95C C95D H95G 109.1 . .
C95E C95D H95H 109.1 . .
C95C C95D H95H 109.1 . .
H95G C95D H95H 107.8 . .
C95D C95E C95F 113(3) . .
C95D C95E H95I 109.0 . .
C95F C95E H95I 109.0 . .
C95D C95E H95J 109.0 . .
C95F C95E H95J 109.0 . .
H95I C95E H95J 107.8 . .
C95E C95F C95A 111(3) . .
C95E C95F H95K 109.3 . .
C95A C95F H95K 109.3 . .
C95E C95F H95L 109.3 . .
C95A C95F H95L 109.3 . .
H95K C95F H95L 108.0 . .
C96F C96A C96B 109(4) . .
C96F C96A H96A 109.8 . .
C96B C96A H96A 109.8 . .
C96F C96A H96B 109.8 . .
C96B C96A H96B 109.8 . .
H96A C96A H96B 108.2 . .
C96C C96B C96A 109(3) . .
C96C C96B H96C 109.9 . .
C96A C96B H96C 109.9 . .
C96C C96B H96D 109.9 . .
C96A C96B H96D 109.9 . .
H96C C96B H96D 108.3 . .
C96B C96C C96D 110(4) . .
C96B C96C H96E 109.6 . .
C96D C96C H96E 109.6 . .
C96B C96C H96F 109.6 . .
C96D C96C H96F 109.6 . .
H96E C96C H96F 108.1 . .
C96E C96D C96C 111(4) . .
C96E C96D H96G 109.4 . .
C96C C96D H96G 109.4 . .
C96E C96D H96H 109.4 . .
C96C C96D H96H 109.4 . .
H96G C96D H96H 108.0 . .
C96D C96E C96F 109(3) . .
C96D C96E H96I 109.9 . .
C96F C96E H96I 109.9 . .
C96D C96E H96J 109.9 . .
C96F C96E H96J 109.9 . .
H96I C96E H96J 108.3 . .
C96A C96F C96E 109(4) . .
C96A C96F H96K 109.8 . .
C96E C96F H96K 109.8 . .
C96A C96F H96L 109.8 . .
C96E C96F H96L 109.8 . .
H96K C96F H96L 108.2 . .
C97B C97A C97F 109(3) . .
C97B C97A H97A 109.8 . .
C97F C97A H97A 109.8 . .
C97B C97A H97B 109.8 . .
C97F C97A H97B 109.8 . .
H97A C97A H97B 108.2 . .
C97A C97B C97C 108(4) . .
C97A C97B H97C 110.1 . .
C97C C97B H97C 110.1 . .
C97A C97B H97D 110.1 . .
C97C C97B H97D 110.1 . .
H97C C97B H97D 108.4 . .
C97B C97C C97D 110(4) . .
C97B C97C H97E 109.6 . .
C97D C97C H97E 109.6 . .
C97B C97C H97F 109.6 . .
C97D C97C H97F 109.6 . .
H97E C97C H97F 108.1 . .
C97E C97D C97C 109(3) . .
C97E C97D H97G 109.9 . .
C97C C97D H97G 109.9 . .
C97E C97D H97H 109.9 . .
C97C C97D H97H 109.9 . .
H97G C97D H97H 108.3 . .
C97F C97E C97D 109(4) . .
C97F C97E H97I 109.9 . .
C97D C97E H97I 109.9 . .
C97F C97E H97J 109.9 . .
C97D C97E H97J 109.9 . .
H97I C97E H97J 108.3 . .
C97E C97F C97A 110(4) . .
C97E C97F H97K 109.7 . .
C97A C97F H97K 109.7 . .
C97E C97F H97L 109.7 . .
C97A C97F H97L 109.7 . .
H97K C97F H97L 108.2 . .
C98F C98A C98B 110(3) . .
C98F C98A H98A 109.6 . .
C98B C98A H98A 109.6 . .
C98F C98A H98B 109.6 . .
C98B C98A H98B 109.6 . .
H98A C98A H98B 108.2 . .
C98C C98B C98A 107(3) . .
C98C C98B H98C 110.4 . .
C98A C98B H98C 110.4 . .
C98C C98B H98D 110.4 . .
C98A C98B H98D 110.4 . .
H98C C98B H98D 108.6 . .
C98B C98C C98D 113(4) . .
C98B C98C H98E 108.9 . .
C98D C98C H98E 108.9 . .
C98B C98C H98F 108.9 . .
C98D C98C H98F 108.9 . .
H98E C98C H98F 107.8 . .
C98E C98D C98C 112(3) . .
C98E C98D H98G 109.2 . .
C98C C98D H98G 109.2 . .
C98E C98D H98H 109.2 . .
C98C C98D H98H 109.2 . .
H98G C98D H98H 107.9 . .
C98D C98E C98F 106(3) . .
C98D C98E H98I 110.6 . .
C98F C98E H98I 110.6 . .
C98D C98E H98J 110.6 . .
C98F C98E H98J 110.6 . .
H98I C98E H98J 108.7 . .
C98E C98F C98A 112(4) . .
C98E C98F H98K 109.3 . .
C98A C98F H98K 109.3 . .
C98E C98F H98L 109.3 . .
C98A C98F H98L 109.3 . .
H98K C98F H98L 107.9 . .

loop_
_geom_bond_atom_site_label_1
_geom_bond_atom_site_label_2
_geom_bond_distance
_geom_bond_site_symmetry_2
Zn1 N101 2.068(11) .
Zn1 N161 2.083(10) 3_545
Zn1 I11 2.490(10) .
Zn1 I12 2.521(10) .
Zn1 I14 2.571(10) .
Zn1 I13 2.589(12) .
Zn2 N141 2.059(9) .
Zn2 N111 2.069(11) .
Zn2 I23 2.385(13) .
Zn2 I22 2.528(4) .
Zn2 I24 2.557(13) .
Zn2 I21 2.599(6) .
Zn3 N261 2.060(10) 3_546
Zn3 N121 2.090(11) .
Zn3 I32 2.298(15) .
Zn3 I31 2.331(18) .
Zn3 I34 2.549(4) .
Zn3 I33 2.587(7) .
Zn4 N151 2.046(14) .
Zn4 N201 2.075(14) .
Zn4 I42 2.515(9) .
Zn4 I41 2.616(12) .
Zn4A N201 2.124(19) .
Zn4A N151 2.141(18) .
Zn4A I43 2.365(15) .
Zn4A I44 2.573(18) .
Zn5 N211 2.063(12) .
Zn5 N241 2.077(11) .
Zn5 I53 2.35(2) .
Zn5 I52 2.530(6) .
Zn5 I54 2.60(2) .
Zn5 I51 2.609(8) .
Zn6 N221 2.053(10) 3
Zn6 N251 2.059(10) .
Zn6 I62 2.529(2) .
Zn6 I61 2.562(2) .
N101 C102 1.304(19) .
N101 C106 1.363(18) .
C102 C103 1.36(2) .
C102 H102 0.9500 .
C103 C104 1.395(19) .
C103 H103 0.9500 .
C104 C105 1.402(17) .
C104 C131 1.482(19) .
C105 C106 1.33(2) .
C105 H105 0.9500 .
C106 H106 0.9500 .
N111 C116 1.31(2) .
N111 C112 1.325(19) .
C112 C113 1.383(18) .
C112 H112 0.9500 .
C113 C114 1.375(19) .
C113 H113 0.9500 .
C114 C115 1.371(18) .
C114 C133 1.492(16) .
C115 C116 1.39(2) .
C115 H115 0.9500 .
C116 H116 0.9500 .
N121 C126 1.32(2) .
N121 C122 1.36(2) .
C122 C123 1.37(2) .
C122 H122 0.9500 .
C123 C124 1.39(2) .
C123 H123 0.9500 .
C124 C125 1.391(19) .
C124 C135 1.468(16) .
C125 C126 1.398(18) .
C125 H125 0.9500 .
C126 H126 0.9500 .
C131 N136 1.326(17) .
C131 N132 1.344(17) .
N132 C133 1.321(17) .
C133 N134 1.353(16) .
N134 C135 1.357(17) .
C135 N136 1.343(17) .
N141 C142 1.323(19) .
N141 C146 1.330(18) .
C142 C143 1.395(18) .
C142 H142 0.9500 .
C143 C144 1.377(17) .
C143 H143 0.9500 .
C144 C145 1.392(19) .
C144 C171 1.471(16) .
C145 C146 1.389(18) .
C145 H145 0.9500 .
C146 H146 0.9500 .
N151 C152 1.32(2) .
N151 C156 1.327(18) .
C152 C153 1.399(18) .
C152 H152 0.9500 .
C153 C154 1.387(17) .
C153 H153 0.9500 .
C154 C155 1.384(17) .
C154 C173 1.486(15) .
C155 C156 1.388(17) .
C155 H155 0.9500 .
C156 H156 0.9500 .
N161 C166 1.327(17) .
N161 C162 1.358(18) .
C162 C163 1.354(18) .
C162 H162 0.9500 .
C163 C164 1.397(17) .
C163 H163 0.9500 .
C164 C165 1.382(17) .
C164 C175 1.483(15) .
C165 C166 1.378(18) .
C165 H165 0.9500 .
C166 H166 0.9500 .
C171 N172 1.328(17) .
C171 N176 1.340(15) .
N172 C173 1.333(15) .
C173 N174 1.321(15) .
N174 C175 1.331(16) .
C175 N176 1.346(15) .
N201 C202 1.29(2) .
N201 C206 1.318(19) .
C202 C203 1.42(2) .
C202 H202 0.9500 .
C203 C204 1.37(2) .
C203 H203 0.9500 .
C204 C205 1.370(19) .
C204 C231 1.498(16) .
C205 C206 1.402(19) .
C205 H205 0.9500 .
C206 H206 0.9500 .
N211 C212 1.31(2) .
N211 C216 1.347(18) .
C212 C213 1.36(3) .
C212 H212 0.9500 .
C213 C214 1.42(2) .
C213 H213 0.9500 .
C214 C215 1.35(2) .
C214 C233 1.446(18) .
C215 C216 1.41(2) .
C215 H215 0.9500 .
C216 H216 0.9500 .
N221 C226 1.328(17) .
N221 C222 1.34(2) .
C222 C223 1.36(2) .
C222 H222 0.9500 .
C223 C224 1.392(18) .
C223 H223 0.9500 .
C224 C225 1.36(2) .
C224 C235 1.479(15) .
C225 C226 1.400(18) .
C225 H225 0.9500 .
C226 H226 0.9500 .
C231 N232 1.316(17) .
C231 N236 1.333(16) .
N232 C233 1.374(16) .
C233 N234 1.325(16) .
N234 C235 1.335(17) .
C235 N236 1.331(16) .
N241 C246 1.312(19) .
N241 C242 1.355(18) .
C242 C243 1.395(17) .
C242 H242 0.9500 .
C243 C244 1.367(17) .
C243 H243 0.9500 .
C244 C245 1.428(16) .
C244 C271 1.489(16) .
C245 C246 1.390(18) .
C245 H245 0.9500 .
C246 H246 0.9500 .
N251 C252 1.348(16) .
N251 C256 1.359(17) .
C252 C253 1.389(17) .
C252 H252 0.9500 .
C253 C254 1.377(18) .
C253 H253 0.9500 .
C254 C255 1.383(15) .
C254 C273 1.489(15) .
C255 C256 1.375(18) .
C255 H255 0.9500 .
C256 H256 0.9500 .
N261 C266 1.339(16) .
N261 C262 1.352(19) .
C262 C263 1.373(19) .
C262 H262 0.9500 .
C263 C264 1.387(16) .
C263 H263 0.9500 .
C264 C265 1.398(18) .
C264 C275 1.472(15) .
C265 C266 1.389(16) .
C265 H265 0.9500 .
C266 H266 0.9500 .
C271 N276 1.338(15) .
C271 N272 1.342(15) .
N272 C273 1.338(16) .
C273 N274 1.323(15) .
N274 C275 1.343(14) .
C275 N276 1.326(15) .
C301 C302 1.48(3) .
C301 C306 1.56(4) .
C301 H30A 0.9900 .
C301 H30B 0.9900 .
C302 O310 1.29(3) .
C302 C303 1.53(4) .
C303 C304 1.29(3) .
C303 H303 0.9500 .
C304 C311 1.42(4) .
C304 C305 1.50(3) .
C305 O309 1.48(3) .
C305 C312 1.51(3) .
C305 C306 1.56(3) .
C306 C307 1.52(3) .
C306 C313 1.52(3) .
C307 C314 1.32(4) .
C307 C308 1.49(3) .
C308 O315 1.21(3) .
C308 O309 1.34(3) .
C311 H31A 0.9800 .
C311 H31B 0.9800 .
C311 H31C 0.9800 .
C312 H31D 0.9800 .
C312 H31E 0.9800 .
C312 H31F 0.9800 .
C313 H31G 0.9800 .
C313 H31H 0.9800 .
C313 H31I 0.9800 .
C314 H31J 0.9500 .
C314 H31K 0.9500 .
C351 C352 1.50(4) .
C351 C356 1.57(4) .
C351 H35A 0.9900 .
C351 H35B 0.9900 .
C352 O360 1.27(4) .
C352 C353 1.52(4) .
C353 C354 1.29(3) .
C353 H353 0.9500 .
C354 C361 1.41(4) .
C354 C355 1.49(3) .
C355 O359 1.47(3) .
C355 C362 1.51(3) .
C355 C356 1.57(4) .
C356 C357 1.51(3) .
C356 C363 1.52(3) .
C357 C364 1.31(4) .
C357 C358 1.49(4) .
C358 O365 1.20(3) .
C358 O359 1.37(3) .
C361 H36A 0.9800 .
C361 H36B 0.9800 .
C361 H36C 0.9800 .
C362 H36D 0.9800 .
C362 H36E 0.9800 .
C362 H36F 0.9800 .
C363 H36G 0.9800 .
C363 H36H 0.9800 .
C363 H36I 0.9800 .
C364 H36J 0.9500 .
C364 H36K 0.9500 .
C401 C402 1.49(4) .
C401 C406 1.57(4) .
C401 H40A 0.9900 .
C401 H40B 0.9900 .
C402 O410 1.27(4) .
C402 C403 1.53(4) .
C403 C404 1.28(4) .
C403 H403 0.9500 .
C404 C411 1.41(4) .
C404 C405 1.49(3) .
C405 O409 1.47(3) .
C405 C412 1.49(3) .
C405 C406 1.57(4) .
C406 C407 1.52(3) .
C406 C413 1.53(4) .
C407 C414 1.32(4) .
C407 C408 1.49(4) .
C408 O415 1.23(3) .
C408 O409 1.36(3) .
C411 H41A 0.9800 .
C411 H41B 0.9800 .
C411 H41C 0.9800 .
C412 H41D 0.9800 .
C412 H41E 0.9800 .
C412 H41F 0.9800 .
C413 H41G 0.9800 .
C413 H41H 0.9800 .
C413 H41I 0.9800 .
C414 H41J 0.9500 .
C414 H41K 0.9500 .
C451 C452 1.49(4) .
C451 C456 1.57(4) .
C451 H45A 0.9900 .
C451 H45B 0.9900 .
C452 O460 1.29(4) .
C452 C453 1.53(4) .
C453 C454 1.25(4) .
C453 H453 0.9500 .
C454 C461 1.41(4) .
C454 C455 1.48(3) .
C455 O459 1.47(3) .
C455 C462 1.49(3) .
C455 C456 1.57(4) .
C456 C457 1.51(3) .
C456 C463 1.52(4) .
C457 C464 1.32(4) .
C457 C458 1.49(4) .
C458 O465 1.21(3) .
C458 O459 1.36(3) .
C461 H46A 0.9800 .
C461 H46B 0.9800 .
C461 H46C 0.9800 .
C462 H46D 0.9800 .
C462 H46E 0.9800 .
C462 H46F 0.9800 .
C463 H46G 0.9800 .
C463 H46H 0.9800 .
C463 H46I 0.9800 .
C464 H46J 0.9500 .
C464 H46K 0.9500 .
C801 C801 1.07(7) 2_656
C801 C802 1.41(6) .
C801 H801 0.9500 .
C802 C803 1.46(6) .
C802 H802 0.9500 .
C803 C803 1.41(7) 2_656
C803 C804 1.51(3) .
C804 O805 1.35(7) .
C804 O806 1.47(6) .
O806 C807 1.45(3) .
C807 C808 1.55(3) .
C807 H80A 0.9900 .
C807 H80B 0.9900 .
C808 H80C 0.9800 .
C808 H80D 0.9800 .
C808 H80E 0.9800 .
C90A C90F 1.56(3) .
C90A C90B 1.58(3) .
C90A H90A 0.9900 .
C90A H90B 0.9900 .
C90B C90C 1.54(3) .
C90B H90C 0.9900 .
C90B H90D 0.9900 .
C90C C90D 1.53(3) .
C90C H90E 0.9900 .
C90C H90F 0.9900 .
C90D C90E 1.56(3) .
C90D H90G 0.9900 .
C90D H90H 0.9900 .
C90E C90F 1.50(3) .
C90E H90I 0.9900 .
C90E H90J 0.9900 .
C90F H90K 0.9900 .
C90F H90L 0.9900 .
C91A C91B 1.50(3) .
C91A C91F 1.55(3) .
C91A H91A 0.9900 .
C91A H91B 0.9900 .
C91B C91C 1.53(3) .
C91B H91C 0.9900 .
C91B H91D 0.9900 .
C91C C91D 1.54(3) .
C91C H91E 0.9900 .
C91C H91F 0.9900 .
C91D C91E 1.55(3) .
C91D H91G 0.9900 .
C91D H91H 0.9900 .
C91E C91F 1.53(3) .
C91E H91I 0.9900 .
C91E H91J 0.9900 .
C91F H91K 0.9900 .
C91F H91L 0.9900 .
C92A C92F 1.54(3) .
C92A C92B 1.54(3) .
C92A H92A 0.9900 .
C92A H92B 0.9900 .
C92B C92C 1.55(3) .
C92B H92C 0.9900 .
C92B H92D 0.9900 .
C92C C92D 1.53(3) .
C92C H92E 0.9900 .
C92C H92F 0.9900 .
C92D C92E 1.51(3) .
C92D H92G 0.9900 .
C92D H92H 0.9900 .
C92E C92F 1.50(3) .
C92E H92I 0.9900 .
C92E H92J 0.9900 .
C92F H92K 0.9900 .
C92F H92L 0.9900 .
C93A C93F 1.52(3) .
C93A C93B 1.54(3) .
C93A H93A 0.9900 .
C93A H93B 0.9900 .
C93B C93C 1.49(3) .
C93B H93C 0.9900 .
C93B H93D 0.9900 .
C93C C93D 1.55(3) .
C93C H93E 0.9900 .
C93C H93F 0.9900 .
C93D C93E 1.51(3) .
C93D H93G 0.9900 .
C93D H93H 0.9900 .
C93E C93F 1.49(3) .
C93E H93I 0.9900 .
C93E H93J 0.9900 .
C93F H93K 0.9900 .
C93F H93L 0.9900 .
C94A C94B 1.54(3) .
C94A C94F 1.56(3) .
C94A H94A 0.9900 .
C94A H94B 0.9900 .
C94B C94C 1.56(3) .
C94B H94C 0.9900 .
C94B H94D 0.9900 .
C94C C94D 1.55(3) .
C94C H94E 0.9900 .
C94C H94F 0.9900 .
C94D C94E 1.54(3) .
C94D H94G 0.9900 .
C94D H94H 0.9900 .
C94E C94F 1.55(3) .
C94E H94I 0.9900 .
C94E H94J 0.9900 .
C94F H94K 0.9900 .
C94F H94L 0.9900 .
C95A C95B 1.53(3) .
C95A C95F 1.54(3) .
C95A H95A 0.9900 .
C95A H95B 0.9900 .
C95B C95C 1.52(3) .
C95B H95C 0.9900 .
C95B H95D 0.9900 .
C95C C95D 1.53(3) .
C95C H95E 0.9900 .
C95C H95F 0.9900 .
C95D C95E 1.53(3) .
C95D H95G 0.9900 .
C95D H95H 0.9900 .
C95E C95F 1.53(3) .
C95E H95I 0.9900 .
C95E H95J 0.9900 .
C95F H95K 0.9900 .
C95F H95L 0.9900 .
C96A C96F 1.54(3) .
C96A C96B 1.55(3) .
C96A H96A 0.9900 .
C96A H96B 0.9900 .
C96B C96C 1.54(3) .
C96B H96C 0.9900 .
C96B H96D 0.9900 .
C96C C96D 1.55(3) .
C96C H96E 0.9900 .
C96C H96F 0.9900 .
C96D C96E 1.54(3) .
C96D H96G 0.9900 .
C96D H96H 0.9900 .
C96E C96F 1.55(3) .
C96E H96I 0.9900 .
C96E H96J 0.9900 .
C96F H96K 0.9900 .
C96F H96L 0.9900 .
C97A C97B 1.54(3) .
C97A C97F 1.55(3) .
C97A H97A 0.9900 .
C97A H97B 0.9900 .
C97B C97C 1.55(3) .
C97B H97C 0.9900 .
C97B H97D 0.9900 .
C97C C97D 1.55(3) .
C97C H97E 0.9900 .
C97C H97F 0.9900 .
C97D C97E 1.54(3) .
C97D H97G 0.9900 .
C97D H97H 0.9900 .
C97E C97F 1.54(3) .
C97E H97I 0.9900 .
C97E H97J 0.9900 .
C97F H97K 0.9900 .
C97F H97L 0.9900 .
C98A C98F 1.55(3) .
C98A C98B 1.55(3) .
C98A H98A 0.9900 .
C98A H98B 0.9900 .
C98B C98C 1.53(3) .
C98B H98C 0.9900 .
C98B H98D 0.9900 .
C98C C98D 1.54(3) .
C98C H98E 0.9900 .
C98C H98F 0.9900 .
C98D C98E 1.52(3) .
C98D H98G 0.9900 .
C98D H98H 0.9900 .
C98E C98F 1.54(3) .
C98E H98I 0.9900 .
C98E H98J 0.9900 .
C98F H98K 0.9900 .
C98F H98L 0.9900 .

loop_
_geom_hbond_atom_site_label_D
_geom_hbond_atom_site_label_H
_geom_hbond_atom_site_label_A
_geom_hbond_distance_DH
_geom_hbond_distance_HA
_geom_hbond_distance_DA
_geom_hbond_angle_DHA
_geom_hbond_site_symmetry_A
C105 H105 O310 0.95 2.49 3.34(3) 149.1 2_656
C106 H106 I12 0.95 3.20 3.826(16) 125.1 .
C106 H106 I14 0.95 3.13 3.777(17) 126.8 .
C112 H112 I22 0.95 3.28 3.900(15) 125.0 .
C112 H112 I24 0.95 3.00 3.670(19) 128.4 .
C122 H122 I32 0.95 3.19 3.71(2) 116.8 .
C122 H122 I34 0.95 3.33 3.849(18) 116.5 .
C126 H126 I31 0.95 3.10 3.70(2) 122.7 .
C126 H126 I33 0.95 3.18 3.831(13) 127.1 .
C126 H126 O410 0.95 2.61 3.34(4) 133.3 .
C142 H142 I42 0.95 3.05 3.837(15) 140.9 4_556
C142 H142 I44 0.95 3.10 3.861(17) 138.2 4_556
C145 H145 I12 0.95 3.17 3.846(17) 129.4 3_445
C145 H145 I14 0.95 3.26 3.883(17) 125.2 3_445
C146 H146 I21 0.95 3.12 3.793(13) 129.3 .
C146 H146 I23 0.95 3.14 3.765(14) 124.9 .
C156 H156 I11 0.95 3.29 3.814(18) 117.1 3_445
C156 H156 I13 0.95 3.32 3.807(17) 113.7 3_445
C162 H162 I14 0.95 3.26 3.865(18) 123.7 3_455
C166 H166 I11 0.95 3.07 3.659(17) 121.6 3_455
C166 H166 I13 0.95 3.14 3.766(18) 125.2 3_455
C202 H202 I42 0.95 3.22 3.797(17) 121.3 .
C206 H206 I41 0.95 3.23 3.853(15) 124.6 .
C206 H206 I43 0.95 3.09 3.755(18) 128.6 .
C216 H216 I52 0.95 3.15 3.776(17) 125.0 .
C216 H216 I54 0.95 3.17 3.78(2) 123.8 .
C226 H226 I62 0.95 3.27 3.880(13) 123.9 3_445
C242 H242 I51 0.95 3.16 3.807(16) 127.0 .
C242 H242 I53 0.95 3.06 3.65(2) 121.8 .
C245 H245 O315 0.95 2.57 3.45(2) 155.6 .
C246 H246 I54 0.95 3.14 3.77(2) 125.5 .
C252 H252 I61 0.95 3.19 3.815(13) 124.8 .
C253 H253 I52 0.95 3.15 3.881(14) 135.2 1_565
C253 H253 I54 0.95 3.30 3.97(2) 129.4 1_565
C256 H256 I32 0.95 3.15 3.954(18) 143.2 2_656
C256 H256 I34 0.95 3.10 3.941(12) 149.2 2_656
C263 H263 I61 0.95 3.30 3.755(15) 111.5 4_545
C266 H266 I32 0.95 3.25 3.760(18) 115.3 3_454
C266 H266 I51 0.95 3.31 3.816(13) 115.2 1_565
C266 H266 I53 0.95 3.29 3.816(17) 116.9 1_565
C351 H35B O310 0.99 2.35 2.90(6) 114.2 4_546
C362 H36E I41 0.98 3.10 3.76(3) 125.7 2_556
C403 H403 I44 0.95 3.00 3.93(4) 167.7 4_556
